data_4314227
loop_
_publ_author_name
'Nathalie Laronze'
'J\'er\^ome Marrot'
'Gilbert Herv\'e'

_publ_contact_author
;
     Pr. G. Herv\'e
     Institut Lavoisier, IREM, UMR CNRS C 8637
     Universit\'e de Versailles Saint-Quentin-en-Yvelines
     45 Avenue des Etats Unis
     78035 Versailles cedex
     France
;
_publ_contact_author_email herve@chimie.uvsq.fr
_publ_contact_author_fax '(33) 1 39 25 43 81'
_publ_contact_author_phone '(33) 1 39 25 42 32'
_publ_section_title
;
 Cation-Directed Synthesis of Tungstosilicates. 1. Syntheses and
 Structures of K10A-\a-[SiW9O34].24H2O, of the Sandwich-Type Complex
 K10.75[Co(H2O)6]0.5[Co(H2O)4Cl]0.25A-\a-[K2{Co(H2O)2}3(SiW9O34)2].32H2O
 and of Cs15[K(SiW11O39)2].39H2O
;
_journal_name_full 'Inorganic Chemistry'
_journal_page_first 5857
_journal_page_last 5862
_journal_paper_doi 10.1021/ic0342752
_journal_volume 42
_journal_year 2003
_chemical_formula_sum 'Cs14 K O96 Si2 W22'
_chemical_formula_weight 7536.72
_chemical_name_systematic
;
?
;
_space_group_IT_number 2
_symmetry_cell_setting triclinic
_symmetry_space_group_name_Hall '-P 1'
_symmetry_space_group_name_H-M 'P -1'
_atom_sites_solution_hydrogens geom
_atom_sites_solution_primary direct
_atom_sites_solution_secondary difmap
_audit_creation_method SHELXL-97
_cell_angle_alpha 96.6330(10)
_cell_angle_beta 101.6260(10)
_cell_angle_gamma 117.731(10)
_cell_formula_units_Z 1
_cell_length_a 12.07930(10)
_cell_length_b 12.7145(2)
_cell_length_c 19.3029(3)
_cell_measurement_reflns_used 6941
_cell_measurement_temperature 296(2)
_cell_volume 2494.2(3)
_computing_cell_refinement 'Bruker SMART'
_computing_data_collection 'Bruker SMART'
_computing_data_reduction 'Bruker SHELXTL'
_computing_molecular_graphics 'Bruker SHELXTL'
_computing_publication_material 'Bruker SHELXTL'
_computing_structure_refinement 'SHELXL-97 (Sheldrick, 1997)'
_computing_structure_solution 'SHELXS-97 (Sheldrick, 1990)'
_diffrn_ambient_temperature 296(2)
_diffrn_measured_fraction_theta_full 0.871
_diffrn_measured_fraction_theta_max 0.871
_diffrn_measurement_device_type 'CCD area detector'
_diffrn_measurement_method 'phi and omega scans'
_diffrn_radiation_monochromator graphite
_diffrn_radiation_source 'fine-focus sealed tube'
_diffrn_radiation_type MoK\a
_diffrn_radiation_wavelength 0.71073
_diffrn_reflns_av_R_equivalents 0.0704
_diffrn_reflns_av_sigmaI/netI 0.1756
_diffrn_reflns_limit_h_max 16
_diffrn_reflns_limit_h_min -15
_diffrn_reflns_limit_k_max 8
_diffrn_reflns_limit_k_min -17
_diffrn_reflns_limit_l_max 24
_diffrn_reflns_limit_l_min -26
_diffrn_reflns_number 17585
_diffrn_reflns_theta_full 29.76
_diffrn_reflns_theta_max 29.76
_diffrn_reflns_theta_min 1.11
_diffrn_standards_decay_% 0
_diffrn_standards_interval_count 0
_diffrn_standards_interval_time 0
_diffrn_standards_number 0
_exptl_absorpt_coefficient_mu 30.459
_exptl_absorpt_correction_T_max 0.2623
_exptl_absorpt_correction_T_min 0.0848
_exptl_absorpt_correction_type multi-scan
_exptl_absorpt_process_details 'SADABS (Sheldrick, 1996)'
_exptl_crystal_colour colorless
_exptl_crystal_density_diffrn 5.018
_exptl_crystal_density_method 'not measured'
_exptl_crystal_description parallelepiped
_exptl_crystal_F_000 3213
_exptl_crystal_size_max 0.16
_exptl_crystal_size_mid 0.10
_exptl_crystal_size_min 0.06
_refine_diff_density_max 4.903
_refine_diff_density_min -7.677
_refine_diff_density_rms 0.832
_refine_ls_extinction_coef 0.000155(5)
_refine_ls_extinction_expression Fc^*^=kFc[1+0.001xFc^2^\l^3^/sin(2\q)]^-1/4^
_refine_ls_extinction_method SHELXL
_refine_ls_goodness_of_fit_ref 0.949
_refine_ls_hydrogen_treatment mixed
_refine_ls_matrix_type full
_refine_ls_number_parameters 597
_refine_ls_number_reflns 12386
_refine_ls_number_restraints 0
_refine_ls_restrained_S_all 0.949
_refine_ls_R_factor_all 0.1227
_refine_ls_R_factor_gt 0.0735
_refine_ls_shift/su_max 0.066
_refine_ls_shift/su_mean 0.003
_refine_ls_structure_factor_coef Fsqd
_refine_ls_weighting_details 'calc w=1/[\s^2^(Fo^2^)+(0.0511P)^2^+0.0000P] where P=(Fo^2^+2Fc^2^)/3'
_refine_ls_weighting_scheme calc
_refine_ls_wR_factor_gt 0.1625
_refine_ls_wR_factor_ref 0.1802
_reflns_number_gt 6702
_reflns_number_total 12386
_reflns_threshold_expression >2sigma(I)
_cod_data_source_file ic0342752si20030318_055959_3.cif
_cod_data_source_block 3
_cod_depositor_comments
;
The following automatic conversions were performed:

'_symmetry_cell_setting' value 'Triclinic' changed to 'triclinic'
according to the built-in table from CIF Core dictionary named
'cif_core.dic' version 2.4.1 from 2010-06-29.

Automatic conversion script
Id: cif_fix_values 1646 2011-03-28 12:23:43Z adriana 
;
_cod_original_cell_volume 2494.23(6)
_cod_database_code 4314227

loop_
_symmetry_equiv_pos_as_xyz
'x, y, z'
'-x, -y, -z'

loop_
_atom_site_label
_atom_site_type_symbol
_atom_site_fract_x
_atom_site_fract_y
_atom_site_fract_z
_atom_site_U_iso_or_equiv
_atom_site_adp_type
_atom_site_occupancy
_atom_site_symmetry_multiplicity
_atom_site_calc_flag
_atom_site_refinement_flags
_atom_site_disorder_assembly
_atom_site_disorder_group
W1 W 0.47691(3) 0.58482(2) 0.323240(16) 0.01892(9) Uani 1 1 d . . .
W2 W 0.50085(3) 0.73366(3) 0.096732(16) 0.01853(9) Uani 1 1 d . . .
W3 W 0.73531(2) 0.77141(3) 0.243762(16) 0.01938(9) Uani 1 1 d . . .
W4 W 0.74526(2) 1.01782(3) 0.191183(16) 0.01931(9) Uani 1 1 d . . .
W5 W 0.73785(2) 0.89793(3) 0.433810(16) 0.01898(9) Uani 1 1 d . . .
W6 W 0.74704(2) 1.13806(3) 0.383378(16) 0.01874(9) Uani 1 1 d . . .
W7 W 0.50155(2) 1.10500(2) 0.215992(16) 0.01810(9) Uani 1 1 d . . .
W8 W 0.26421(2) 0.67444(3) 0.352547(16) 0.01807(9) Uani 1 1 d . . .
W9 W 0.25604(2) 0.82431(3) 0.122511(16) 0.01777(9) Uani 1 1 d . . .
W10 W 0.27607(2) 0.94193(3) 0.296764(16) 0.01772(9) Uani 1 1 d . . .
W11 W 0.24076(2) 0.54906(2) 0.179791(16) 0.01831(9) Uani 1 1 d . . .
Cs1 Cs 1.06218(6) 1.13068(8) 0.35694(5) 0.0760(3) Uani 1 1 d . . .
Cs2 Cs 0.5000 0.0000 0.0000 0.0479(3) Uani 1 2 d S . .
Cs3 Cs 0.51134(6) 1.28989(5) 0.44168(4) 0.0526(2) Uani 1 1 d . . .
Cs4 Cs 0.45955(5) 1.40443(5) 0.12062(3) 0.04126(19) Uani 1 1 d . . .
Cs5 Cs -0.03869(5) -0.15297(5) -0.06262(3) 0.04034(19) Uani 1 1 d . . .
Cs6 Cs -0.11897(6) 0.37708(6) 0.25746(4) 0.0551(2) Uani 1 1 d . . .
Cs7 Cs 1.01841(5) 0.78345(5) 0.40989(3) 0.03986(19) Uani 1 1 d . . .
Cs8 Cs 0.08565(12) 0.50381(11) -0.02717(7) 0.0503(5) Uani 0.50 1 d P . .
K9 K 0.5000 1.0000 0.5000 0.0201(7) Uani 1 2 d S . .
Si1 Si 0.50573(17) 0.85200(15) 0.27336(9) 0.0125(5) Uani 1 1 d . . .
O1 O 0.7894(4) 1.0855(4) 0.2837(3) 0.0176(14) Uani 1 1 d . . .
O2 O 0.1641(4) 0.5479(4) 0.2506(3) 0.0238(16) Uani 1 1 d . . .
O3 O 0.7849(4) 0.8524(4) 0.3353(3) 0.0237(16) Uani 1 1 d . . .
O4 O 0.5901(4) 0.8416(4) 0.2175(3) 0.0239(16) Uani 1 1 d . . .
O5 O 0.1783(4) 0.8635(4) 0.1839(3) 0.0232(12) Uiso 1 1 d . . .
O6 O 0.6313(4) 0.6966(4) 0.1400(2) 0.0192(11) Uiso 1 1 d . . .
O7 O 0.6111(4) 0.9358(4) 0.3483(2) 0.0179(15) Uani 1 1 d . . .
O8 O 0.3386(4) 0.4825(4) 0.2316(3) 0.0189(16) Uani 1 1 d . . .
O9 O 0.8270(4) 0.9200(4) 0.2099(3) 0.0289(16) Uani 1 1 d . . .
O10 O 0.5439(4) 1.2430(4) 0.1963(3) 0.0238(16) Uani 1 1 d . . .
O11 O 0.1228(5) 0.4186(5) 0.1152(3) 0.034(2) Uani 1 1 d . . .
O12 O 0.3772(4) 0.6055(4) 0.1293(2) 0.0229(15) Uani 1 1 d . . .
O13 O 0.2048(4) 0.6700(4) 0.1451(3) 0.0193(15) Uani 1 1 d . . .
O14 O 0.4061(4) 0.7111(4) 0.2789(2) 0.0123(10) Uiso 1 1 d . . .
O15 O 0.4183(4) 0.9095(4) 0.2388(3) 0.0219(16) Uani 1 1 d . . .
O16 O 0.5902(4) 0.6337(4) 0.2621(2) 0.0216(15) Uani 1 1 d . . .
O17 O 0.3426(4) 0.5701(4) 0.3651(3) 0.0226(16) Uani 1 1 d . . .
O18 O 0.3878(4) 0.7951(4) 0.4228(2) 0.0216(16) Uani 1 1 d . . .
O19 O 0.2114(4) 0.7724(4) 0.3011(2) 0.0144(14) Uani 1 1 d . . .
O20 O 0.1405(4) 0.6066(5) 0.3920(3) 0.0332(19) Uani 1 1 d . . .
O21 O 0.3680(4) 1.0893(4) 0.2597(2) 0.0170(11) Uiso 1 1 d . . .
O22 O 0.6119(4) 1.0625(4) 0.1737(3) 0.0198(15) Uani 1 1 d . . .
O23 O 0.8604(5) 1.1289(5) 0.1589(3) 0.0333(19) Uani 1 1 d . . .
O24 O 0.8430(4) 1.0633(4) 0.4279(3) 0.0232(17) Uani 1 1 d . . .
O25 O 0.6244(4) 1.1529(4) 0.3089(3) 0.0219(16) Uani 1 1 d . . .
O26 O 0.8783(5) 1.2840(5) 0.4013(3) 0.040(2) Uani 1 1 d . . .
O27 O 0.6776(5) 1.1486(4) 0.4522(3) 0.0258(18) Uani 1 1 d . . .
O28 O 0.5036(4) 0.4710(4) 0.3480(3) 0.0258(17) Uani 1 1 d . . .
O29 O 0.3888(4) 0.8042(4) 0.0922(3) 0.0236(16) Uani 1 1 d . . .
O30 O 0.4605(4) 0.6636(5) 0.0099(3) 0.0321(18) Uani 1 1 d . . .
O31 O 0.6013(4) 0.7246(4) 0.3950(3) 0.0267(18) Uani 1 1 d . . .
O32 O 0.3983(5) 1.0033(4) 0.3779(3) 0.0290(19) Uani 1 1 d . . .
O33 O 0.1590(4) 0.9663(4) 0.3185(3) 0.0286(18) Uani 1 1 d . . .
O34 O 0.1445(4) 0.7833(5) 0.0396(2) 0.0259(17) Uani 1 1 d . . .
O35 O 0.6367(4) 0.8901(4) 0.0952(2) 0.0195(14) Uani 1 1 d . . .
O36 O 0.3628(4) 0.9970(4) 0.1260(3) 0.0240(17) Uani 1 1 d . . .
O37 O 0.6671(4) 0.9299(4) 0.4980(3) 0.0220(16) Uani 1 1 d . . .
O38 O 0.8418(4) 0.7171(5) 0.2429(3) 0.0382(19) Uani 1 1 d . . .
O39 O 0.8586(4) 0.8815(5) 0.4872(3) 0.0299(18) Uani 1 1 d . . .
O1W O 0.9693(5) 0.8954(6) 0.1161(3) 0.057(2) Uani 1 1 d . . .
O2W O 0.7697(6) 0.6692(6) 0.0314(3) 0.060(3) Uani 1 1 d . . .
O3W O 0.7401(11) 1.2677(9) 0.0817(5) 0.140(5) Uani 1 1 d . . .
O4W O 0.7819(7) 0.5154(7) 0.3529(6) 0.107(4) Uani 1 1 d . . .
O5W O 0.1387(10) 0.4826(9) 0.5014(6) 0.135(5) Uani 1 1 d . . .
O6W O 0.3217(8) 0.3927(7) 0.4614(5) 0.103(4) Uani 1 1 d . . .
O7W O 0.2265(8) 1.2141(7) 0.2141(6) 0.104(4) Uani 1 1 d . . .
O8W O 0.2492(6) 0.1003(6) 0.0269(3) 0.078(3) Uani 1 1 d . . .
O9W O 0.9417(5) 0.5929(5) 0.1829(3) 0.038(2) Uani 1 1 d . . .

loop_
_atom_site_aniso_label
_atom_site_aniso_U_11
_atom_site_aniso_U_22
_atom_site_aniso_U_33
_atom_site_aniso_U_23
_atom_site_aniso_U_13
_atom_site_aniso_U_12
W1 0.01939(10) 0.01796(11) 0.02099(13) 0.00507(11) 0.00327(10) 0.01154(8)
W2 0.01925(9) 0.02252(11) 0.01574(13) 0.00150(11) 0.00389(9) 0.01314(8)
W3 0.01716(9) 0.02553(11) 0.01977(13) 0.00333(11) 0.00367(9) 0.01522(8)
W4 0.01606(10) 0.02243(12) 0.01973(13) 0.00502(11) 0.00558(9) 0.00976(9)
W5 0.01478(9) 0.02439(12) 0.01598(13) 0.00112(11) -0.00038(9) 0.01117(8)
W6 0.01238(9) 0.01893(12) 0.01826(13) -0.00123(11) 0.00000(9) 0.00566(9)
W7 0.01575(9) 0.01703(11) 0.02147(13) 0.00465(11) 0.00244(10) 0.00935(8)
W8 0.01596(10) 0.01774(11) 0.01831(13) 0.00171(11) 0.00392(9) 0.00773(8)
W9 0.01526(9) 0.02135(11) 0.01558(13) 0.00153(11) -0.00085(9) 0.01107(8)
W10 0.01569(9) 0.02045(11) 0.01798(13) 0.00191(11) 0.00242(9) 0.01139(8)
W11 0.01535(10) 0.01599(11) 0.01885(13) -0.00087(11) 0.00080(10) 0.00692(8)
Cs1 0.0471(3) 0.0988(4) 0.0788(5) 0.0013(4) 0.0046(3) 0.0437(3)
Cs2 0.0606(3) 0.0759(4) 0.0436(4) 0.0356(3) 0.0272(3) 0.0534(3)
Cs3 0.0496(3) 0.0414(2) 0.0633(4) 0.0262(3) 0.0045(3) 0.0217(2)
Cs4 0.0592(2) 0.0399(2) 0.0388(3) 0.0077(2) 0.0183(2) 0.03464(17)
Cs5 0.0327(2) 0.0372(2) 0.0504(3) 0.0049(3) 0.0081(2) 0.01987(17)
Cs6 0.0365(3) 0.0395(3) 0.0651(4) 0.0158(3) 0.0090(3) 0.0016(3)
Cs7 0.03060(19) 0.0496(3) 0.0358(3) -0.0011(3) 0.0027(2) 0.02259(18)
Cs8 0.0593(6) 0.0420(5) 0.0298(6) -0.0039(5) -0.0123(5) 0.0227(5)
K9 0.0172(8) 0.0189(9) 0.0181(10) 0.0009(9) -0.0025(8) 0.0080(7)
Si1 0.0210(7) 0.0100(6) 0.0070(7) 0.0032(6) 0.0042(6) 0.0077(5)
O1 0.0102(15) 0.0132(17) 0.033(3) 0.0060(19) 0.0057(16) 0.0086(13)
O2 0.0326(19) 0.0231(18) 0.028(2) 0.0149(19) 0.0104(19) 0.0215(15)
O3 0.0213(19) 0.024(2) 0.025(3) 0.004(2) -0.0032(19) 0.0143(15)
O4 0.0253(17) 0.028(2) 0.028(2) 0.011(2) 0.0173(17) 0.0161(16)
O7 0.0070(16) 0.0180(19) 0.025(2) 0.0062(19) 0.0008(16) 0.0048(14)
O8 0.0089(18) 0.0069(18) 0.024(2) -0.0005(19) -0.0020(17) -0.0055(16)
O9 0.0370(18) 0.035(2) 0.033(3) 0.002(2) 0.0228(17) 0.0283(15)
O10 0.0255(17) 0.0268(19) 0.031(3) 0.008(2) 0.0039(18) 0.0238(14)
O11 0.038(3) 0.028(2) 0.016(3) -0.010(2) -0.006(2) 0.010(2)
O12 0.0348(18) 0.035(2) 0.012(2) -0.0022(19) 0.0046(17) 0.0310(14)
O13 0.0145(17) 0.0206(19) 0.024(2) 0.0076(19) 0.0040(17) 0.0102(14)
O15 0.0071(17) 0.024(2) 0.025(3) 0.001(2) -0.0076(18) 0.0068(15)
O16 0.0232(16) 0.035(2) 0.018(2) 0.005(2) 0.0118(16) 0.0223(15)
O17 0.031(2) 0.0140(18) 0.023(3) -0.002(2) 0.0028(19) 0.0155(15)
O18 0.0248(17) 0.038(2) 0.010(2) 0.003(2) 0.0024(16) 0.0239(15)
O19 0.0150(15) 0.0132(16) 0.024(2) 0.0107(17) 0.0080(16) 0.0120(13)
O20 0.034(2) 0.037(3) 0.035(3) 0.014(2) 0.0256(18) 0.0152(19)
O22 0.0200(16) 0.0130(17) 0.034(3) 0.002(2) 0.0119(17) 0.0131(13)
O23 0.032(2) 0.029(2) 0.036(3) 0.006(2) 0.012(2) 0.0131(19)
O24 0.0127(19) 0.017(2) 0.026(3) 0.004(2) -0.0057(19) 0.0014(16)
O25 0.0232(19) 0.0184(19) 0.021(2) 0.003(2) 0.0020(18) 0.0099(16)
O26 0.011(2) 0.037(3) 0.048(3) 0.010(3) -0.012(2) 0.000(2)
O27 0.024(2) 0.021(2) 0.015(2) 0.005(2) -0.0079(19) 0.0031(18)
O28 0.031(2) 0.012(2) 0.029(3) -0.001(2) 0.0152(19) 0.0047(17)
O29 0.0160(18) 0.015(2) 0.032(3) -0.006(2) 0.0007(19) 0.0072(15)
O30 0.0294(19) 0.034(2) 0.040(3) 0.006(2) 0.0175(19) 0.0197(17)
O31 0.026(2) 0.024(2) 0.026(2) 0.011(2) 0.0042(19) 0.0094(18)
O32 0.025(2) 0.013(2) 0.027(3) 0.005(2) 0.005(2) -0.007(2)
O33 0.0233(19) 0.029(2) 0.031(3) -0.005(2) 0.0052(19) 0.0146(17)
O34 0.026(2) 0.034(2) 0.014(2) 0.004(2) 0.0054(18) 0.0127(18)
O35 0.0280(16) 0.0297(19) 0.021(2) 0.0111(18) 0.0211(14) 0.0237(14)
O36 0.028(2) 0.0204(19) 0.018(2) 0.002(2) -0.008(2) 0.0139(16)
O37 0.0207(17) 0.029(2) 0.024(2) 0.013(2) 0.0066(17) 0.0168(15)
O38 0.0179(16) 0.055(3) 0.059(3) 0.020(3) 0.012(2) 0.0301(15)
O39 0.0132(18) 0.039(3) 0.033(3) 0.005(2) 0.0000(19) 0.0129(17)
O1W 0.077(3) 0.089(3) 0.041(3) 0.018(3) 0.032(2) 0.065(2)
O2W 0.083(3) 0.069(3) 0.048(4) 0.016(3) 0.029(3) 0.050(3)
O3W 0.221(8) 0.137(6) 0.109(7) 0.021(6) 0.064(6) 0.124(5)
O4W 0.034(3) 0.063(5) 0.197(9) 0.025(6) 0.021(5) 0.010(3)
O5W 0.161(7) 0.145(6) 0.167(7) 0.095(6) 0.075(6) 0.107(5)
O6W 0.094(5) 0.066(4) 0.166(7) 0.057(5) 0.068(4) 0.036(4)
O7W 0.080(5) 0.055(4) 0.146(8) 0.010(5) -0.015(6) 0.031(3)
O8W 0.126(3) 0.131(4) 0.067(4) 0.056(3) 0.065(3) 0.113(2)
O9W 0.041(2) 0.048(3) 0.027(3) 0.005(3) 0.004(2) 0.025(2)

loop_
_atom_type_symbol
_atom_type_description
_atom_type_scat_dispersion_real
_atom_type_scat_dispersion_imag
_atom_type_scat_source
O O 0.0106 0.0060 'International Tables Vol C Tables 4.2.6.8 and 6.1.1.4'
Si Si 0.0817 0.0704 'International Tables Vol C Tables 4.2.6.8 and 6.1.1.4'
K K 0.2009 0.2494 'International Tables Vol C Tables 4.2.6.8 and 6.1.1.4'
Cs Cs -0.3680 2.1192 'International Tables Vol C Tables 4.2.6.8 and 6.1.1.4'
W W -0.8490 6.8722 'International Tables Vol C Tables 4.2.6.8 and 6.1.1.4'

loop_
_geom_angle_atom_site_label_1
_geom_angle_atom_site_label_2
_geom_angle_atom_site_label_3
_geom_angle
_geom_angle_site_symmetry_1
_geom_angle_site_symmetry_3
_geom_angle_publ_flag
O28 W1 O31 104.2(2) . . ?
O28 W1 O17 102.1(2) . . ?
O31 W1 O17 91.7(2) . . ?
O28 W1 O16 98.3(3) . . ?
O31 W1 O16 88.7(2) . . ?
O17 W1 O16 158.8(2) . . ?
O28 W1 O8 96.4(2) . . ?
O31 W1 O8 159.1(2) . . ?
O17 W1 O8 87.3(2) . . ?
O16 W1 O8 84.76(18) . . ?
O28 W1 O14 170.32(15) . . ?
O31 W1 O14 84.9(2) . . ?
O17 W1 O14 73.8(2) . . ?
O16 W1 O14 85.2(2) . . ?
O8 W1 O14 74.81(18) . . ?
O28 W1 Cs4 79.38(17) . 1_545 ?
O31 W1 Cs4 135.96(18) . 1_545 ?
O17 W1 Cs4 131.11(12) . 1_545 ?
O16 W1 Cs4 47.88(12) . 1_545 ?
O8 W1 Cs4 44.64(16) . 1_545 ?
O14 W1 Cs4 96.63(11) . 1_545 ?
O30 W2 O12 100.1(2) . . ?
O30 W2 O35 98.3(2) . . ?
O12 W2 O35 161.49(19) . . ?
O30 W2 O6 100.7(3) . . ?
O12 W2 O6 89.2(2) . . ?
O35 W2 O6 89.0(2) . . ?
O30 W2 O29 101.7(3) . . ?
O12 W2 O29 87.4(2) . . ?
O35 W2 O29 87.2(2) . . ?
O6 W2 O29 157.6(2) . . ?
O30 W2 O4 171.1(2) . . ?
O12 W2 O4 86.18(17) . . ?
O35 W2 O4 75.69(17) . . ?
O6 W2 O4 72.9(2) . . ?
O29 W2 O4 84.8(2) . . ?
O30 W2 Cs2 80.1(2) . 1_565 ?
O12 W2 Cs2 135.28(17) . 1_565 ?
O35 W2 Cs2 47.25(15) . 1_565 ?
O6 W2 Cs2 135.11(13) . 1_565 ?
O29 W2 Cs2 49.73(15) . 1_565 ?
O4 W2 Cs2 99.89(14) . 1_565 ?
O30 W2 Cs4 80.1(2) . 1_545 ?
O12 W2 Cs4 48.29(18) . 1_545 ?
O35 W2 Cs4 137.99(17) . 1_545 ?
O6 W2 Cs4 50.99(12) . 1_545 ?
O29 W2 Cs4 134.48(13) . 1_545 ?
O4 W2 Cs4 99.81(14) . 1_545 ?
Cs2 W2 Cs4 160.219(11) 1_565 1_545 ?
O30 W2 Cs8 60.71(17) . . ?
O12 W2 Cs8 56.76(14) . . ?
O35 W2 Cs8 133.71(15) . . ?
O6 W2 Cs8 132.93(12) . . ?
O29 W2 Cs8 61.12(11) . . ?
O4 W2 Cs8 128.16(12) . . ?
Cs2 W2 Cs8 87.03(2) 1_565 . ?
Cs4 W2 Cs8 82.26(2) 1_545 . ?
O38 W3 O3 103.4(3) . . ?
O38 W3 O16 101.0(2) . . ?
O3 W3 O16 90.0(2) . . ?
O38 W3 O9 98.9(3) . . ?
O3 W3 O9 93.7(2) . . ?
O16 W3 O9 158.4(2) . . ?
O38 W3 O6 96.9(2) . . ?
O3 W3 O6 159.7(3) . . ?
O16 W3 O6 84.44(18) . . ?
O9 W3 O6 84.69(18) . . ?
O38 W3 O4 167.1(2) . . ?
O3 W3 O4 88.2(2) . . ?
O16 W3 O4 84.4(2) . . ?
O9 W3 O4 74.4(2) . . ?
O6 W3 O4 71.8(2) . . ?
O38 W3 Cs7 48.67(18) . . ?
O3 W3 Cs7 54.99(19) . . ?
O16 W3 Cs7 94.87(14) . . ?
O9 W3 Cs7 104.72(14) . . ?
O6 W3 Cs7 144.88(17) . . ?
O4 W3 Cs7 143.23(11) . . ?
O38 W3 Cs4 81.36(14) . 1_545 ?
O3 W3 Cs4 135.57(15) . 1_545 ?
O16 W3 Cs4 46.38(14) . 1_545 ?
O9 W3 Cs4 129.69(13) . 1_545 ?
O6 W3 Cs4 45.94(14) . 1_545 ?
O4 W3 Cs4 94.35(9) . 1_545 ?
Cs7 W3 Cs4 111.653(15) . 1_545 ?
O38 W3 Cs1 89.60(14) . . ?
O3 W3 Cs1 50.02(15) . . ?
O16 W3 Cs1 140.05(13) . . ?
O9 W3 Cs1 48.19(13) . . ?
O6 W3 Cs1 132.83(13) . . ?
O4 W3 Cs1 93.74(10) . . ?
Cs7 W3 Cs1 63.764(16) . . ?
Cs4 W3 Cs1 170.322(18) 1_545 . ?
O23 W4 O1 103.8(2) . . ?
O23 W4 O22 99.4(3) . . ?
O1 W4 O22 88.9(2) . . ?
O23 W4 O9 99.9(3) . . ?
O1 W4 O9 92.7(2) . . ?
O22 W4 O9 159.70(17) . . ?
O23 W4 O35 98.3(2) . . ?
O1 W4 O35 157.84(18) . . ?
O22 W4 O35 85.4(2) . . ?
O9 W4 O35 85.5(2) . . ?
O23 W4 O4 169.1(2) . . ?
O1 W4 O4 85.58(17) . . ?
O22 W4 O4 86.10(19) . . ?
O9 W4 O4 73.9(2) . . ?
O35 W4 O4 72.68(17) . . ?
O23 W4 Cs1 81.07(17) . . ?
O1 W4 Cs1 46.69(16) . . ?
O22 W4 Cs1 132.97(13) . . ?
O9 W4 Cs1 57.06(12) . . ?
O35 W4 Cs1 141.44(16) . . ?
O4 W4 Cs1 102.12(12) . . ?
O23 W4 Cs6 56.3(2) . 1_665 ?
O1 W4 Cs6 59.92(16) . 1_665 ?
O22 W4 Cs6 66.03(11) . 1_665 ?
O9 W4 Cs6 131.39(11) . 1_665 ?
O35 W4 Cs6 134.90(15) . 1_665 ?
O4 W4 Cs6 134.41(14) . 1_665 ?
Cs1 W4 Cs6 76.387(18) . 1_665 ?
O23 W4 Cs2 80.44(18) . 1_565 ?
O1 W4 Cs2 136.40(18) . 1_565 ?
O22 W4 Cs2 48.09(15) . 1_565 ?
O9 W4 Cs2 129.92(13) . 1_565 ?
O35 W4 Cs2 45.72(16) . 1_565 ?
O4 W4 Cs2 96.65(11) . 1_565 ?
Cs1 W4 Cs2 161.233(15) . 1_565 ?
Cs6 W4 Cs2 90.625(12) 1_665 1_565 ?
O39 W5 O37 101.8(3) . . ?
O39 W5 O24 98.6(2) . . ?
O37 W5 O24 97.0(2) . . ?
O39 W5 O31 99.8(2) . . ?
O37 W5 O31 95.8(2) . . ?
O24 W5 O31 155.0(2) . . ?
O39 W5 O3 91.5(2) . . ?
O37 W5 O3 166.4(2) . . ?
O24 W5 O3 83.7(2) . . ?
O31 W5 O3 78.97(19) . . ?
O39 W5 O7 167.0(2) . . ?
O37 W5 O7 89.4(2) . . ?
O24 W5 O7 73.11(18) . . ?
O31 W5 O7 85.62(19) . . ?
O3 W5 O7 77.8(2) . . ?
O39 W5 K9 127.5(2) . . ?
O37 W5 K9 26.09(18) . . ?
O24 W5 K9 87.84(18) . . ?
O31 W5 K9 94.36(18) . . ?
O3 W5 K9 140.96(15) . . ?
O7 W5 K9 63.30(13) . . ?
O39 W5 Cs7 71.87(17) . 2_776 ?
O37 W5 Cs7 65.31(12) . 2_776 ?
O24 W5 Cs7 47.86(14) . 2_776 ?
O31 W5 Cs7 156.08(16) . 2_776 ?
O3 W5 Cs7 122.69(10) . 2_776 ?
O7 W5 Cs7 107.56(11) . 2_776 ?
K9 W5 Cs7 75.058(11) . 2_776 ?
O39 W5 Cs3 88.60(18) . 2_676 ?
O37 W5 Cs3 41.28(16) . 2_676 ?
O24 W5 Cs3 138.03(17) . 2_676 ?
O31 W5 Cs3 59.45(16) . 2_676 ?
O3 W5 Cs3 137.75(11) . 2_676 ?
O7 W5 Cs3 104.30(12) . 2_676 ?
K9 W5 Cs3 56.609(12) . 2_676 ?
Cs7 W5 Cs3 97.367(13) 2_776 2_676 ?
O39 W5 Cs1 81.00(17) . . ?
O37 W5 Cs1 132.48(14) . . ?
O24 W5 Cs1 36.96(18) . . ?
O31 W5 Cs1 130.95(17) . . ?
O3 W5 Cs1 52.06(10) . . ?
O7 W5 Cs1 86.52(11) . . ?
K9 W5 Cs1 124.170(16) . . ?
Cs7 W5 Cs1 71.029(14) 2_776 . ?
Cs3 W5 Cs1 166.328(14) 2_676 . ?
O39 W5 Cs7 40.56(19) . . ?
O37 W5 Cs7 141.75(18) . . ?
O24 W5 Cs7 95.98(18) . . ?
O31 W5 Cs7 87.06(19) . . ?
O3 W5 Cs7 51.16(15) . . ?
O7 W5 Cs7 128.87(13) . . ?
K9 W5 Cs7 167.830(12) . . ?
Cs7 W5 Cs7 98.980(13) 2_776 . ?
Cs3 W5 Cs7 114.800(16) 2_676 . ?
Cs1 W5 Cs7 61.779(16) . . ?
O39 W5 Cs1 28.20(19) . 2_776 ?
O37 W5 Cs1 73.86(17) . 2_776 ?
O24 W5 Cs1 105.55(14) . 2_776 ?
O31 W5 Cs1 98.64(16) . 2_776 ?
O3 W5 Cs1 119.16(15) . 2_776 ?
O7 W5 Cs1 162.98(14) . 2_776 ?
K9 W5 Cs1 99.837(14) . 2_776 ?
Cs7 W5 Cs1 63.170(15) 2_776 2_776 ?
Cs3 W5 Cs1 64.876(14) 2_676 2_776 ?
Cs1 W5 Cs1 102.582(16) . 2_776 ?
Cs7 W5 Cs1 68.014(16) . 2_776 ?
O26 W6 O27 102.6(3) . . ?
O26 W6 O25 98.5(2) . . ?
O27 W6 O25 95.6(2) . . ?
O26 W6 O24 97.4(3) . . ?
O27 W6 O24 97.4(3) . . ?
O25 W6 O24 156.8(2) . . ?
O26 W6 O1 90.4(2) . . ?
O27 W6 O1 166.34(15) . . ?
O25 W6 O1 78.1(2) . . ?
O24 W6 O1 84.9(2) . . ?
O26 W6 O7 164.9(3) . . ?
O27 W6 O7 90.6(2) . . ?
O25 W6 O7 87.34(18) . . ?
O24 W6 O7 73.40(17) . . ?
O1 W6 O7 77.14(17) . . ?
O26 W6 K9 128.5(2) . . ?
O27 W6 K9 26.26(15) . . ?
O25 W6 K9 94.68(15) . . ?
O24 W6 K9 88.65(15) . . ?
O1 W6 K9 141.15(9) . . ?
O7 W6 K9 64.33(13) . . ?
O26 W6 Cs1 68.8(2) . . ?
O27 W6 Cs1 139.45(18) . . ?
O25 W6 Cs1 124.51(16) . . ?
O24 W6 Cs1 47.83(16) . . ?
O1 W6 Cs1 49.63(12) . . ?
O7 W6 Cs1 96.38(14) . . ?
K9 W6 Cs1 136.466(17) . . ?
O26 W6 Cs6 46.8(2) . 1_665 ?
O27 W6 Cs6 128.40(19) . 1_665 ?
O25 W6 Cs6 60.10(14) . 1_665 ?
O24 W6 Cs6 122.96(15) . 1_665 ?
O1 W6 Cs6 58.81(13) . 1_665 ?
O7 W6 Cs6 128.43(13) . 1_665 ?
K9 W6 Cs6 147.271(16) . 1_665 ?
Cs1 W6 Cs6 75.719(19) . 1_665 ?
O26 W6 Cs7 72.1(2) . 2_776 ?
O27 W6 Cs7 65.28(17) . 2_776 ?
O25 W6 Cs7 155.04(16) . 2_776 ?
O24 W6 Cs7 47.58(14) . 2_776 ?
O1 W6 Cs7 123.93(12) . 2_776 ?
O7 W6 Cs7 107.78(13) . 2_776 ?
K9 W6 Cs7 75.293(10) . 2_776 ?
Cs1 W6 Cs7 74.590(16) . 2_776 ?
Cs6 W6 Cs7 118.207(12) 1_665 2_776 ?
O26 W6 Cs3 89.9(2) . . ?
O27 W6 Cs3 40.8(2) . . ?
O25 W6 Cs3 59.02(17) . . ?
O24 W6 Cs3 137.94(16) . . ?
O1 W6 Cs3 136.62(14) . . ?
O7 W6 Cs3 104.97(14) . . ?
K9 W6 Cs3 55.998(10) . . ?
Cs1 W6 Cs3 158.610(15) . . ?
Cs6 W6 Cs3 91.681(17) 1_665 . ?
Cs7 W6 Cs3 97.208(15) 2_776 . ?
O10 W7 O25 101.0(2) . . ?
O10 W7 O21 99.2(2) . . ?
O25 W7 O21 91.5(2) . . ?
O10 W7 O22 100.3(2) . . ?
O25 W7 O22 88.3(2) . . ?
O21 W7 O22 160.1(2) . . ?
O10 W7 O36 99.8(2) . . ?
O25 W7 O36 159.0(2) . . ?
O21 W7 O36 87.9(2) . . ?
O22 W7 O36 85.3(2) . . ?
O10 W7 O15 173.4(2) . . ?
O25 W7 O15 83.57(18) . . ?
O21 W7 O15 75.8(2) . . ?
O22 W7 O15 84.42(19) . . ?
O36 W7 O15 75.90(18) . . ?
O10 W7 Cs6 56.83(16) . 1_665 ?
O25 W7 Cs6 59.20(14) . 1_665 ?
O21 W7 Cs6 132.01(11) . 1_665 ?
O22 W7 Cs6 63.69(10) . 1_665 ?
O36 W7 Cs6 133.26(15) . 1_665 ?
O15 W7 Cs6 129.72(12) . 1_665 ?
O10 W7 Cs2 83.79(18) . 1_565 ?
O25 W7 Cs2 133.85(18) . 1_565 ?
O21 W7 Cs2 133.47(11) . 1_565 ?
O22 W7 Cs2 46.17(14) . 1_565 ?
O36 W7 Cs2 46.39(16) . 1_565 ?
O15 W7 Cs2 96.49(13) . 1_565 ?
Cs6 W7 Cs2 88.407(12) 1_665 1_565 ?
O20 W8 O18 103.1(2) . . ?
O20 W8 O19 101.8(3) . . ?
O18 W8 O19 95.9(2) . . ?
O20 W8 O17 99.5(3) . . ?
O18 W8 O17 93.6(2) . . ?
O19 W8 O17 154.0(2) . . ?
O20 W8 O2 95.8(2) . . ?
O18 W8 O2 160.9(2) . . ?
O19 W8 O2 82.24(19) . . ?
O17 W8 O2 80.9(2) . . ?
O20 W8 O14 164.0(2) . . ?
O18 W8 O14 90.87(19) . . ?
O19 W8 O14 84.16(19) . . ?
O17 W8 O14 71.5(2) . . ?
O2 W8 O14 70.02(16) . . ?
O20 W8 K9 100.73(16) . . ?
O18 W8 K9 15.0(2) . . ?
O19 W8 K9 81.96(10) . . ?
O17 W8 K9 108.54(11) . . ?
O2 W8 K9 159.08(13) . . ?
O14 W8 K9 94.77(8) . . ?
O20 W8 Cs7 48.9(2) . 1_455 ?
O18 W8 Cs7 86.64(19) . 1_455 ?
O19 W8 Cs7 57.83(15) . 1_455 ?
O17 W8 Cs7 147.12(15) . 1_455 ?
O2 W8 Cs7 107.93(16) . 1_455 ?
O14 W8 Cs7 141.33(13) . 1_455 ?
K9 W8 Cs7 74.619(8) . 1_455 ?
O20 W8 Cs3 81.04(17) . 2_676 ?
O18 W8 Cs3 44.31(18) . 2_676 ?
O19 W8 Cs3 138.34(11) . 2_676 ?
O17 W8 Cs3 59.96(13) . 2_676 ?
O2 W8 Cs3 139.27(16) . 2_676 ?
O14 W8 Cs3 104.53(10) . 2_676 ?
K9 W8 Cs3 57.027(9) . 2_676 ?
Cs7 W8 Cs3 100.343(15) 1_455 2_676 ?
O20 W8 Cs6 50.69(14) . . ?
O18 W8 Cs6 153.62(17) . . ?
O19 W8 Cs6 87.93(10) . . ?
O17 W8 Cs6 94.17(11) . . ?
O2 W8 Cs6 45.48(14) . . ?
O14 W8 Cs6 115.50(8) . . ?
K9 W8 Cs6 146.936(15) . . ?
Cs7 W8 Cs6 73.356(14) 1_455 . ?
Cs3 W8 Cs6 121.775(15) 2_676 . ?
O34 W9 O5 101.6(3) . . ?
O34 W9 O13 101.3(2) . . ?
O5 W9 O13 92.0(2) . . ?
O34 W9 O29 100.2(2) . . ?
O5 W9 O29 158.1(2) . . ?
O13 W9 O29 85.1(2) . . ?
O34 W9 O36 97.9(2) . . ?
O5 W9 O36 89.6(2) . . ?
O13 W9 O36 159.99(19) . . ?
O29 W9 O36 86.0(2) . . ?
O34 W9 O15 172.2(2) . . ?
O5 W9 O15 75.90(19) . . ?
O13 W9 O15 86.17(17) . . ?
O29 W9 O15 82.27(19) . . ?
O36 W9 O15 74.89(18) . . ?
O34 W9 Cs8 53.7(2) . . ?
O5 W9 Cs8 124.67(12) . . ?
O13 W9 Cs8 55.54(14) . . ?
O29 W9 Cs8 70.74(11) . . ?
O36 W9 Cs8 136.64(15) . . ?
O15 W9 Cs8 133.79(14) . . ?
O34 W9 Cs8 51.91(17) . 2_565 ?
O5 W9 Cs8 89.51(12) . 2_565 ?
O13 W9 Cs8 51.22(12) . 2_565 ?
O29 W9 Cs8 105.21(12) . 2_565 ?
O36 W9 Cs8 148.77(15) . 2_565 ?
O15 W9 Cs8 134.73(12) . 2_565 ?
Cs8 W9 Cs8 35.26(4) . 2_565 ?
O34 W9 Cs2 79.08(16) . 1_565 ?
O5 W9 Cs2 136.94(16) . 1_565 ?
O13 W9 Cs2 130.50(17) . 1_565 ?
O29 W9 Cs2 47.23(16) . 1_565 ?
O36 W9 Cs2 48.40(17) . 1_565 ?
O15 W9 Cs2 97.64(12) . 1_565 ?
Cs8 W9 Cs2 90.83(2) . 1_565 ?
Cs8 W9 Cs2 120.48(2) 2_565 1_565 ?
O33 W10 O32 103.1(3) . . ?
O33 W10 O19 101.3(2) . . ?
O32 W10 O19 95.8(2) . . ?
O33 W10 O21 99.9(2) . . ?
O32 W10 O21 92.0(2) . . ?
O19 W10 O21 155.1(2) . . ?
O33 W10 O5 96.9(2) . . ?
O32 W10 O5 159.7(3) . . ?
O19 W10 O5 83.20(19) . . ?
O21 W10 O5 81.40(17) . . ?
O33 W10 O15 166.7(2) . . ?
O32 W10 O15 88.7(2) . . ?
O19 W10 O15 83.21(19) . . ?
O21 W10 O15 73.4(2) . . ?
O5 W10 O15 71.03(18) . . ?
O33 W10 Cs7 46.76(19) . 1_455 ?
O32 W10 Cs7 87.82(18) . 1_455 ?
O19 W10 Cs7 58.91(15) . 1_455 ?
O21 W10 Cs7 145.21(16) . 1_455 ?
O5 W10 Cs7 108.48(13) . 1_455 ?
O15 W10 Cs7 141.35(13) . 1_455 ?
O33 W10 K9 99.53(17) . . ?
O32 W10 K9 15.55(17) . . ?
O19 W10 K9 81.62(12) . . ?
O21 W10 K9 107.59(11) . . ?
O5 W10 K9 159.47(17) . . ?
O15 W10 K9 93.46(11) . . ?
Cs7 W10 K9 74.974(9) 1_455 . ?
O33 W10 Cs3 79.77(14) . . ?
O32 W10 Cs3 44.3(2) . . ?
O19 W10 Cs3 137.48(12) . . ?
O21 W10 Cs3 59.66(12) . . ?
O5 W10 Cs3 139.25(14) . . ?
O15 W10 Cs3 105.51(9) . . ?
Cs7 W10 Cs3 98.566(14) 1_455 . ?
K9 W10 Cs3 56.711(11) . . ?
O33 W10 Cs1 18.53(16) . 1_455 ?
O32 W10 Cs1 96.7(2) . 1_455 ?
O19 W10 Cs1 119.49(15) . 1_455 ?
O21 W10 Cs1 82.77(16) . 1_455 ?
O5 W10 Cs1 101.36(17) . 1_455 ?
O15 W10 Cs1 155.71(13) . 1_455 ?
Cs7 W10 Cs1 62.753(16) 1_455 1_455 ?
K9 W10 Cs1 98.122(12) . 1_455 ?
Cs3 W10 Cs1 64.618(14) . 1_455 ?
O11 W11 O2 102.5(2) . . ?
O11 W11 O13 100.8(2) . . ?
O2 W11 O13 92.1(2) . . ?
O11 W11 O8 99.0(3) . . ?
O2 W11 O8 91.2(2) . . ?
O13 W11 O8 158.69(15) . . ?
O11 W11 O12 98.9(2) . . ?
O2 W11 O12 158.60(16) . . ?
O13 W11 O12 84.4(2) . . ?
O8 W11 O12 84.8(2) . . ?
O11 W11 O14 172.2(2) . . ?
O2 W11 O14 74.72(16) . . ?
O13 W11 O14 86.71(16) . . ?
O8 W11 O14 73.90(17) . . ?
O12 W11 O14 83.99(16) . . ?
O11 W11 Cs8 49.9(2) . . ?
O2 W11 Cs8 126.02(16) . . ?
O13 W11 Cs8 58.99(13) . . ?
O8 W11 Cs8 132.72(15) . . ?
O12 W11 Cs8 69.61(13) . . ?
O14 W11 Cs8 137.59(11) . . ?
O11 W11 Cs4 78.7(2) . 1_545 ?
O2 W11 Cs4 137.00(18) . 1_545 ?
O13 W11 Cs4 130.35(16) . 1_545 ?
O8 W11 Cs4 47.12(16) . 1_545 ?
O12 W11 Cs4 47.66(17) . 1_545 ?
O14 W11 Cs4 98.27(13) . 1_545 ?
Cs8 W11 Cs4 88.05(3) . 1_545 ?
O11 W11 Cs8 51.4(2) . 2_565 ?
O2 W11 Cs8 90.37(16) . 2_565 ?
O13 W11 Cs8 51.12(10) . 2_565 ?
O8 W11 Cs8 149.91(11) . 2_565 ?
O12 W11 Cs8 103.53(14) . 2_565 ?
O14 W11 Cs8 135.11(13) . 2_565 ?
Cs8 W11 Cs8 35.66(4) . 2_565 ?
Cs4 W11 Cs8 119.69(2) 1_545 2_565 ?
O11 W11 Cs5 24.5(2) . 2 ?
O2 W11 Cs5 103.64(13) . 2 ?
O13 W11 Cs5 124.80(11) . 2 ?
O8 W11 Cs5 74.59(11) . 2 ?
O12 W11 Cs5 95.59(13) . 2 ?
O14 W11 Cs5 148.39(13) . 2 ?
Cs8 W11 Cs5 69.39(2) . 2 ?
Cs4 W11 Cs5 60.838(11) 1_545 2 ?
Cs8 W11 Cs5 75.85(2) 2_565 2 ?
O33 Cs1 O39 87.57(17) 1_655 2_776 ?
O33 Cs1 O24 123.38(15) 1_655 . ?
O39 Cs1 O24 67.04(14) 2_776 . ?
O33 Cs1 O1 124.34(12) 1_655 . ?
O39 Cs1 O1 121.78(14) 2_776 . ?
O24 Cs1 O1 54.77(14) . . ?
O33 Cs1 O6W 106.6(2) 1_655 1_665 ?
O39 Cs1 O6W 67.31(19) 2_776 1_665 ?
O24 Cs1 O6W 108.1(2) . 1_665 ?
O1 Cs1 O6W 127.6(2) . 1_665 ?
O33 Cs1 O9 75.78(13) 1_655 . ?
O39 Cs1 O9 131.65(13) 2_776 . ?
O24 Cs1 O9 84.87(12) . . ?
O1 Cs1 O9 48.97(14) . . ?
O6W Cs1 O9 160.9(2) 1_665 . ?
O33 Cs1 O3 80.61(13) 1_655 . ?
O39 Cs1 O3 85.87(12) 2_776 . ?
O24 Cs1 O3 49.37(13) . . ?
O1 Cs1 O3 58.70(13) . . ?
O6W Cs1 O3 151.50(19) 1_665 . ?
O9 Cs1 O3 47.12(12) . . ?
O33 Cs1 O7W 68.9(2) 1_655 1_655 ?
O39 Cs1 O7W 135.92(18) 2_776 1_655 ?
O24 Cs1 O7W 156.82(19) . 1_655 ?
O1 Cs1 O7W 102.14(18) . 1_655 ?
O6W Cs1 O7W 83.9(2) 1_665 1_655 ?
O9 Cs1 O7W 79.40(14) . 1_655 ?
O3 Cs1 O7W 123.79(14) . 1_655 ?
O33 Cs1 O26 168.85(11) 1_655 . ?
O39 Cs1 O26 91.85(16) 2_776 . ?
O24 Cs1 O26 46.86(14) . . ?
O1 Cs1 O26 47.53(11) . . ?
O6W Cs1 O26 83.4(2) 1_665 . ?
O9 Cs1 O26 96.49(13) . . ?
O3 Cs1 O26 88.25(13) . . ?
O7W Cs1 O26 118.08(19) 1_655 . ?
O33 Cs1 W4 103.72(9) 1_655 . ?
O39 Cs1 W4 141.05(9) 2_776 . ?
O24 Cs1 W4 75.90(9) . . ?
O1 Cs1 W4 24.55(9) . . ?
O6W Cs1 W4 139.14(18) 1_665 . ?
O9 Cs1 W4 29.07(11) . . ?
O3 Cs1 W4 60.24(9) . . ?
O7W Cs1 W4 82.15(14) 1_655 . ?
O26 Cs1 W4 70.10(8) . . ?
O33 Cs1 W6 143.29(8) 1_655 . ?
O39 Cs1 W6 91.21(11) 2_776 . ?
O24 Cs1 W6 28.37(11) . . ?
O1 Cs1 W6 33.18(10) . . ?
O6W Cs1 W6 106.66(19) 1_665 . ?
O9 Cs1 W6 77.89(10) . . ?
O3 Cs1 W6 62.72(10) . . ?
O7W Cs1 W6 129.92(17) 1_655 . ?
O26 Cs1 W6 25.56(7) . . ?
W4 Cs1 W6 57.623(12) . . ?
O33 Cs1 W3 70.58(8) 1_655 . ?
O39 Cs1 W3 105.75(9) 2_776 . ?
O24 Cs1 W3 69.47(8) . . ?
O1 Cs1 W3 57.01(9) . . ?
O6W Cs1 W3 172.84(17) 1_665 . ?
O9 Cs1 W3 25.91(9) . . ?
O3 Cs1 W3 23.01(9) . . ?
O7W Cs1 W3 100.85(11) 1_655 . ?
O26 Cs1 W3 98.94(7) . . ?
W4 Cs1 W3 47.550(9) . . ?
W6 Cs1 W3 74.524(12) . . ?
O35 Cs2 O35 180.0 1_545 2_665 ?
O35 Cs2 O29 129.90(12) 1_545 2_665 ?
O35 Cs2 O29 50.10(12) 2_665 2_665 ?
O35 Cs2 O29 50.10(12) 1_545 1_545 ?
O35 Cs2 O29 129.90(12) 2_665 1_545 ?
O29 Cs2 O29 180.0 2_665 1_545 ?
O35 Cs2 O3W 90.8(2) 1_545 2_665 ?
O35 Cs2 O3W 89.2(2) 2_665 2_665 ?
O29 Cs2 O3W 119.2(2) 2_665 2_665 ?
O29 Cs2 O3W 60.8(2) 1_545 2_665 ?
O35 Cs2 O3W 89.2(2) 1_545 1_545 ?
O35 Cs2 O3W 90.8(2) 2_665 1_545 ?
O29 Cs2 O3W 60.8(2) 2_665 1_545 ?
O29 Cs2 O3W 119.2(2) 1_545 1_545 ?
O3W Cs2 O3W 180.0 2_665 1_545 ?
O35 Cs2 O36 95.46(14) 1_545 2_665 ?
O35 Cs2 O36 84.54(14) 2_665 2_665 ?
O29 Cs2 O36 48.95(14) 2_665 2_665 ?
O29 Cs2 O36 131.05(14) 1_545 2_665 ?
O3W Cs2 O36 91.5(2) 2_665 2_665 ?
O3W Cs2 O36 88.5(2) 1_545 2_665 ?
O35 Cs2 O36 84.54(14) 1_545 1_545 ?
O35 Cs2 O36 95.46(14) 2_665 1_545 ?
O29 Cs2 O36 131.05(14) 2_665 1_545 ?
O29 Cs2 O36 48.95(14) 1_545 1_545 ?
O3W Cs2 O36 88.5(2) 2_665 1_545 ?
O3W Cs2 O36 91.5(2) 1_545 1_545 ?
O36 Cs2 O36 180.0(3) 2_665 1_545 ?
O35 Cs2 O22 129.54(13) 1_545 2_665 ?
O35 Cs2 O22 50.46(13) 2_665 2_665 ?
O29 Cs2 O22 57.48(10) 2_665 2_665 ?
O29 Cs2 O22 122.52(10) 1_545 2_665 ?
O3W Cs2 O22 61.7(2) 2_665 2_665 ?
O3W Cs2 O22 118.3(2) 1_545 2_665 ?
O36 Cs2 O22 48.69(12) 2_665 2_665 ?
O36 Cs2 O22 131.31(12) 1_545 2_665 ?
O35 Cs2 O22 50.46(13) 1_545 1_545 ?
O35 Cs2 O22 129.54(13) 2_665 1_545 ?
O29 Cs2 O22 122.52(10) 2_665 1_545 ?
O29 Cs2 O22 57.48(10) 1_545 1_545 ?
O3W Cs2 O22 118.3(2) 2_665 1_545 ?
O3W Cs2 O22 61.7(2) 1_545 1_545 ?
O36 Cs2 O22 131.31(12) 2_665 1_545 ?
O36 Cs2 O22 48.69(12) 1_545 1_545 ?
O22 Cs2 O22 180.00(17) 2_665 1_545 ?
O35 Cs2 W2 26.95(7) 1_545 1_545 ?
O35 Cs2 W2 153.05(7) 2_665 1_545 ?
O29 Cs2 W2 152.23(11) 2_665 1_545 ?
O29 Cs2 W2 27.77(11) 1_545 1_545 ?
O3W Cs2 W2 66.3(2) 2_665 1_545 ?
O3W Cs2 W2 113.7(2) 1_545 1_545 ?
O36 Cs2 W2 106.18(10) 2_665 1_545 ?
O36 Cs2 W2 73.82(10) 1_545 1_545 ?
O22 Cs2 W2 119.19(9) 2_665 1_545 ?
O22 Cs2 W2 60.81(9) 1_545 1_545 ?
O35 Cs2 W2 153.05(7) 1_545 2_665 ?
O35 Cs2 W2 26.95(7) 2_665 2_665 ?
O29 Cs2 W2 27.77(11) 2_665 2_665 ?
O29 Cs2 W2 152.23(11) 1_545 2_665 ?
O3W Cs2 W2 113.7(2) 2_665 2_665 ?
O3W Cs2 W2 66.3(2) 1_545 2_665 ?
O36 Cs2 W2 73.82(10) 2_665 2_665 ?
O36 Cs2 W2 106.18(10) 1_545 2_665 ?
O22 Cs2 W2 60.81(9) 2_665 2_665 ?
O22 Cs2 W2 119.19(9) 1_545 2_665 ?
W2 Cs2 W2 180.0 1_545 2_665 ?
O28 Cs3 O37 142.66(14) 1_565 2_676 ?
O28 Cs3 O18 157.28(10) 1_565 2_676 ?
O37 Cs3 O18 54.81(11) 2_676 2_676 ?
O28 Cs3 O6W 63.7(2) 1_565 1_565 ?
O37 Cs3 O6W 85.93(19) 2_676 1_565 ?
O18 Cs3 O6W 115.4(2) 2_676 1_565 ?
O28 Cs3 O32 124.69(12) 1_565 . ?
O37 Cs3 O32 52.74(14) 2_676 . ?
O18 Cs3 O32 76.38(13) 2_676 . ?
O6W Cs3 O32 121.09(16) 1_565 . ?
O28 Cs3 O27 130.83(15) 1_565 . ?
O37 Cs3 O27 80.69(14) 2_676 . ?
O18 Cs3 O27 51.67(14) 2_676 . ?
O6W Cs3 O27 165.5(2) 1_565 . ?
O32 Cs3 O27 53.57(12) . . ?
O28 Cs3 O6W 64.38(18) 1_565 2_676 ?
O37 Cs3 O6W 124.05(18) 2_676 2_676 ?
O18 Cs3 O6W 93.97(18) 2_676 2_676 ?
O6W Cs3 O6W 65.9(2) 1_565 2_676 ?
O32 Cs3 O6W 169.79(19) . 2_676 ?
O27 Cs3 O6W 117.68(18) . 2_676 ?
O28 Cs3 O17 113.75(12) 1_565 2_676 ?
O37 Cs3 O17 80.86(10) 2_676 2_676 ?
O18 Cs3 O17 46.26(12) 2_676 2_676 ?
O6W Cs3 O17 82.63(18) 1_565 2_676 ?
O32 Cs3 O17 121.55(13) . 2_676 ?
O27 Cs3 O17 89.67(12) . 2_676 ?
O6W Cs3 O17 49.76(18) 2_676 2_676 ?
O28 Cs3 O21 79.35(12) 1_565 . ?
O37 Cs3 O21 89.75(11) 2_676 . ?
O18 Cs3 O21 120.50(12) 2_676 . ?
O6W Cs3 O21 106.16(17) 1_565 . ?
O32 Cs3 O21 45.44(12) . . ?
O27 Cs3 O21 79.52(12) . . ?
O6W Cs3 O21 142.78(18) 2_676 . ?
O17 Cs3 O21 166.73(12) 2_676 . ?
O28 Cs3 O31 120.92(15) 1_565 2_676 ?
O37 Cs3 O31 47.03(12) 2_676 2_676 ?
O18 Cs3 O31 55.49(14) 2_676 2_676 ?
O6W Cs3 O31 60.2(2) 1_565 2_676 ?
O32 Cs3 O31 99.52(13) . 2_676 ?
O27 Cs3 O31 106.00(14) . 2_676 ?
O6W Cs3 O31 77.17(18) 2_676 2_676 ?
O17 Cs3 O31 43.39(10) 2_676 2_676 ?
O21 Cs3 O31 132.58(9) . 2_676 ?
O28 Cs3 O5W 81.2(2) 1_565 2_676 ?
O37 Cs3 O5W 134.1(2) 2_676 2_676 ?
O18 Cs3 O5W 79.4(2) 2_676 2_676 ?
O6W Cs3 O5W 115.8(2) 1_565 2_676 ?
O32 Cs3 O5W 123.1(2) . 2_676 ?
O27 Cs3 O5W 71.0(2) . 2_676 ?
O6W Cs3 O5W 50.5(3) 2_676 2_676 ?
O17 Cs3 O5W 64.1(2) 2_676 2_676 ?
O21 Cs3 O5W 118.4(2) . 2_676 ?
O31 Cs3 O5W 107.46(19) 2_676 2_676 ?
O28 Cs3 O25 91.34(14) 1_565 . ?
O37 Cs3 O25 104.98(13) 2_676 . ?
O18 Cs3 O25 96.60(13) 2_676 . ?
O6W Cs3 O25 146.03(18) 1_565 . ?
O32 Cs3 O25 53.55(12) . . ?
O27 Cs3 O25 45.10(12) . . ?
O6W Cs3 O25 125.72(18) 2_676 . ?
O17 Cs3 O25 130.38(12) 2_676 . ?
O21 Cs3 O25 43.36(10) . . ?
O31 Cs3 O25 147.46(13) 2_676 . ?
O5W Cs3 O25 79.7(2) 2_676 . ?
O30 Cs4 O10 88.85(16) 2_675 . ?
O30 Cs4 O8 168.38(15) 2_675 1_565 ?
O10 Cs4 O8 101.56(15) . 1_565 ?
O30 Cs4 O12 120.90(15) 2_675 1_565 ?
O10 Cs4 O12 149.40(14) . 1_565 ?
O8 Cs4 O12 49.70(13) 1_565 1_565 ?
O30 Cs4 O6 95.16(13) 2_675 1_565 ?
O10 Cs4 O6 127.00(11) . 1_565 ?
O8 Cs4 O6 82.75(12) 1_565 1_565 ?
O12 Cs4 O6 49.71(12) 1_565 1_565 ?
O30 Cs4 O16 136.25(11) 2_675 1_565 ?
O10 Cs4 O16 96.47(13) . 1_565 ?
O8 Cs4 O16 48.34(10) 1_565 1_565 ?
O12 Cs4 O16 57.86(12) 1_565 1_565 ?
O6 Cs4 O16 48.10(12) 1_565 1_565 ?
O30 Cs4 O2W 69.96(17) 2_675 2_675 ?
O10 Cs4 O2W 130.10(15) . 2_675 ?
O8 Cs4 O2W 99.09(17) 1_565 2_675 ?
O12 Cs4 O2W 72.47(16) 1_565 2_675 ?
O6 Cs4 O2W 100.27(15) 1_565 2_675 ?
O16 Cs4 O2W 130.33(18) 1_565 2_675 ?
O30 Cs4 O8W 68.28(15) 2_675 1_565 ?
O10 Cs4 O8W 71.11(15) . 1_565 ?
O8 Cs4 O8W 110.01(15) 1_565 1_565 ?
O12 Cs4 O8W 123.92(16) 1_565 1_565 ?
O6 Cs4 O8W 156.55(14) 1_565 1_565 ?
O16 Cs4 O8W 153.67(15) 1_565 1_565 ?
O2W Cs4 O8W 59.18(18) 2_675 1_565 ?
O30 Cs4 O7W 131.75(17) 2_675 . ?
O10 Cs4 O7W 66.77(19) . . ?
O8 Cs4 O7W 50.67(17) 1_565 . ?
O12 Cs4 O7W 94.35(19) 1_565 . ?
O6 Cs4 O7W 132.96(18) 1_565 . ?
O16 Cs4 O7W 89.23(16) 1_565 . ?
O2W Cs4 O7W 94.05(19) 2_675 . ?
O8W Cs4 O7W 64.63(18) 1_565 . ?
O30 Cs4 W2 99.93(11) 2_675 1_565 ?
O10 Cs4 W2 152.95(7) . 1_565 ?
O8 Cs4 W2 73.05(9) 1_565 1_565 ?
O12 Cs4 W2 26.91(9) 1_565 1_565 ?
O6 Cs4 W2 27.38(9) 1_565 1_565 ?
O16 Cs4 W2 59.71(10) 1_565 1_565 ?
O2W Cs4 W2 76.76(13) 2_675 1_565 ?
O8W Cs4 W2 135.90(13) 1_565 1_565 ?
O7W Cs4 W2 120.95(17) . 1_565 ?
O30 Cs4 W11 141.61(12) 2_675 1_565 ?
O10 Cs4 W11 127.49(11) . 1_565 ?
O8 Cs4 W11 26.96(10) 1_565 1_565 ?
O12 Cs4 W11 27.62(9) 1_565 1_565 ?
O6 Cs4 W11 73.75(10) 1_565 1_565 ?
O16 Cs4 W11 60.12(9) 1_565 1_565 ?
O2W Cs4 W11 75.97(15) 2_675 1_565 ?
O8W Cs4 W11 108.46(14) 1_565 1_565 ?
O7W Cs4 W11 66.72(17) . 1_565 ?
W2 Cs4 W11 54.369(11) 1_565 1_565 ?
O30 Cs4 W1 161.56(7) 2_675 1_565 ?
O10 Cs4 W1 89.94(10) . 1_565 ?
O8 Cs4 W1 26.15(7) 1_565 1_565 ?
O12 Cs4 W1 59.62(9) 1_565 1_565 ?
O6 Cs4 W1 71.08(9) 1_565 1_565 ?
O16 Cs4 W1 25.92(8) 1_565 1_565 ?
O2W Cs4 W1 123.50(15) 2_675 1_565 ?
O8W Cs4 W1 128.35(12) 1_565 1_565 ?
O7W Cs4 W1 63.73(14) . 1_565 ?
W2 Cs4 W1 73.688(12) 1_565 1_565 ?
W11 Cs4 W1 47.666(10) 1_565 1_565 ?
O11 Cs5 O23 80.20(15) 2 2_665 ?
O11 Cs5 O7W 79.6(2) 2 2_565 ?
O23 Cs5 O7W 79.1(2) 2_665 2_565 ?
O11 Cs5 O8W 116.01(16) 2 2 ?
O23 Cs5 O8W 147.82(19) 2_665 2 ?
O7W Cs5 O8W 77.1(2) 2_565 2 ?
O11 Cs5 O34 70.65(14) 2 1_545 ?
O23 Cs5 O34 83.50(15) 2_665 1_545 ?
O7W Cs5 O34 147.7(2) 2_565 1_545 ?
O8W Cs5 O34 127.27(17) 2 1_545 ?
O11 Cs5 O1W 143.55(15) 2 2_665 ?
O23 Cs5 O1W 73.86(17) 2_665 2_665 ?
O7W Cs5 O1W 70.79(17) 2_565 2_665 ?
O8W Cs5 O1W 78.01(19) 2 2_665 ?
O34 Cs5 O1W 129.56(13) 1_545 2_665 ?
O11 Cs5 O8W 134.18(19) 2 . ?
O23 Cs5 O8W 74.64(15) 2_665 . ?
O7W Cs5 O8W 130.4(2) 2_565 . ?
O8W Cs5 O8W 105.35(14) 2 . ?
O34 Cs5 O8W 68.97(16) 1_545 . ?
O1W Cs5 O8W 61.83(16) 2_665 . ?
O11 Cs5 O2W 68.30(17) 2 1_445 ?
O23 Cs5 O2W 146.64(18) 2_665 1_445 ?
O7W Cs5 O2W 104.7(2) 2_565 1_445 ?
O8W Cs5 O2W 61.8(2) 2 1_445 ?
O34 Cs5 O2W 76.12(16) 1_545 1_445 ?
O1W Cs5 O2W 139.2(2) 2_665 1_445 ?
O8W Cs5 O2W 120.24(15) . 1_445 ?
O11 Cs5 O1W 107.52(16) 2 1_445 ?
O23 Cs5 O1W 141.12(14) 2_665 1_445 ?
O7W Cs5 O1W 139.3(2) 2_565 1_445 ?
O8W Cs5 O1W 63.65(18) 2 1_445 ?
O34 Cs5 O1W 64.76(17) 1_545 1_445 ?
O1W Cs5 O1W 108.76(13) 2_665 1_445 ?
O8W Cs5 O1W 73.36(15) . 1_445 ?
O2W Cs5 O1W 47.90(13) 1_445 1_445 ?
O11 Cs5 Cs5 160.70(11) 2 2 ?
O23 Cs5 Cs5 116.13(9) 2_665 2 ?
O7W Cs5 Cs5 112.32(19) 2_565 2 ?
O8W Cs5 Cs5 55.82(10) 2 2 ?
O34 Cs5 Cs5 99.78(9) 1_545 2 ?
O1W Cs5 Cs5 55.33(11) 2_665 2 ?
O8W Cs5 Cs5 49.52(15) . 2 ?
O2W Cs5 Cs5 93.42(12) 1_445 2 ?
O1W Cs5 Cs5 53.43(12) 1_445 2 ?
O11 Cs5 Cs4 65.18(12) 2 2_565 ?
O23 Cs5 Cs4 126.79(8) 2_665 2_565 ?
O7W Cs5 Cs4 56.62(18) 2_565 2_565 ?
O8W Cs5 Cs4 52.16(11) 2 2_565 ?
O34 Cs5 Cs4 117.78(8) 1_545 2_565 ?
O1W Cs5 Cs4 111.85(11) 2_665 2_565 ?
O8W Cs5 Cs4 156.82(14) . 2_565 ?
O2W Cs5 Cs4 48.19(10) 1_445 2_565 ?
O1W Cs5 Cs4 89.28(9) 1_445 2_565 ?
Cs5 Cs5 Cs4 107.74(2) 2 2_565 ?
O11 Cs5 W11 13.64(11) 2 2 ?
O23 Cs5 W11 82.16(9) 2_665 2 ?
O7W Cs5 W11 66.56(16) 2_565 2 ?
O8W Cs5 W11 107.46(11) 2 2 ?
O34 Cs5 W11 84.27(9) 1_545 2 ?
O1W Cs5 W11 134.11(10) 2_665 2 ?
O8W Cs5 W11 146.07(15) . 2 ?
O2W Cs5 W11 69.89(11) 1_445 2 ?
O1W Cs5 W11 114.34(11) 1_445 2 ?
Cs5 Cs5 W11 161.52(2) 2 2 ?
Cs4 Cs5 W11 55.349(11) 2_565 2 ?
O9W Cs6 O2 59.18(15) 1_455 . ?
O9W Cs6 O26 148.68(15) 1_455 1_445 ?
O2 Cs6 O26 112.52(13) . 1_445 ?
O9W Cs6 O4W 82.3(2) 1_455 1_455 ?
O2 Cs6 O4W 112.87(16) . 1_455 ?
O26 Cs6 O4W 73.6(2) 1_445 1_455 ?
O9W Cs6 O3W 70.9(2) 1_455 1_445 ?
O2 Cs6 O3W 97.5(2) . 1_445 ?
O26 Cs6 O3W 139.0(2) 1_445 1_445 ?
O4W Cs6 O3W 120.4(3) 1_455 1_445 ?
O9W Cs6 O23 115.08(15) 1_455 1_445 ?
O2 Cs6 O23 92.43(13) . 1_445 ?
O26 Cs6 O23 94.60(16) 1_445 1_445 ?
O4W Cs6 O23 154.53(16) 1_455 1_445 ?
O3W Cs6 O23 55.5(3) 1_445 1_445 ?
O9W Cs6 O20 80.38(13) 1_455 . ?
O2 Cs6 O20 51.62(13) . . ?
O26 Cs6 O20 73.08(12) 1_445 . ?
O4W Cs6 O20 70.79(16) 1_455 . ?
O3W Cs6 O20 146.4(2) 1_445 . ?
O23 Cs6 O20 128.19(15) 1_445 . ?
O9W Cs6 O10 95.86(14) 1_455 1_445 ?
O2 Cs6 O10 153.20(13) . 1_445 ?
O26 Cs6 O10 93.89(13) 1_445 1_445 ?
O4W Cs6 O10 69.08(15) 1_455 1_445 ?
O3W Cs6 O10 62.3(2) 1_445 1_445 ?
O23 Cs6 O10 89.83(12) 1_445 1_445 ?
O20 Cs6 O10 139.84(14) . 1_445 ?
O9W Cs6 O1 161.50(13) 1_455 1_445 ?
O2 Cs6 O1 120.11(13) . 1_445 ?
O26 Cs6 O1 49.79(13) 1_445 1_445 ?
O4W Cs6 O1 112.5(2) 1_455 1_445 ?
O3W Cs6 O1 91.4(2) 1_445 1_445 ?
O23 Cs6 O1 47.33(13) 1_445 1_445 ?
O20 Cs6 O1 114.33(13) . 1_445 ?
O10 Cs6 O1 80.10(11) 1_445 1_445 ?
O9W Cs6 O25 140.57(15) 1_455 1_445 ?
O2 Cs6 O25 159.64(14) . 1_445 ?
O26 Cs6 O25 48.89(11) 1_445 1_445 ?
O4W Cs6 O25 72.92(18) 1_455 1_445 ?
O3W Cs6 O25 95.62(19) 1_445 1_445 ?
O23 Cs6 O25 82.28(13) 1_445 1_445 ?
O20 Cs6 O25 117.79(12) . 1_445 ?
O10 Cs6 O25 46.92(12) 1_445 1_445 ?
O1 Cs6 O25 43.87(13) 1_445 1_445 ?
O9W Cs6 O22 124.07(12) 1_455 1_445 ?
O2 Cs6 O22 138.34(13) . 1_445 ?
O26 Cs6 O22 83.19(11) 1_445 1_445 ?
O4W Cs6 O22 108.53(15) 1_455 1_445 ?
O3W Cs6 O22 56.06(19) 1_445 1_445 ?
O23 Cs6 O22 46.68(12) 1_445 1_445 ?
O20 Cs6 O22 155.53(13) . 1_445 ?
O10 Cs6 O22 45.97(12) 1_445 1_445 ?
O1 Cs6 O22 42.16(11) 1_445 1_445 ?
O25 Cs6 O22 43.59(11) 1_445 1_445 ?
O9W Cs6 W4 135.73(10) 1_455 1_445 ?
O2 Cs6 W4 115.29(10) . 1_445 ?
O26 Cs6 W4 75.58(11) 1_445 1_445 ?
O4W Cs6 W4 129.72(14) 1_455 1_445 ?
O3W Cs6 W4 66.4(2) 1_445 1_445 ?
O23 Cs6 W4 25.56(9) 1_445 1_445 ?
O20 Cs6 W4 133.94(11) . 1_445 ?
O10 Cs6 W4 74.53(9) 1_445 1_445 ?
O1 Cs6 W4 25.79(8) 1_445 1_445 ?
O25 Cs6 W4 56.88(9) 1_445 1_445 ?
O22 Cs6 W4 28.66(9) 1_445 1_445 ?
O4W Cs7 O24 127.4(2) . 2_776 ?
O4W Cs7 O33 128.2(2) . 1_655 ?
O24 Cs7 O33 104.21(12) 2_776 1_655 ?
O4W Cs7 O20 73.4(2) . 1_655 ?
O24 Cs7 O20 104.29(14) 2_776 1_655 ?
O33 Cs7 O20 99.36(15) 1_655 1_655 ?
O4W Cs7 O39 93.4(2) . . ?
O24 Cs7 O39 63.20(13) 2_776 . ?
O33 Cs7 O39 108.65(16) 1_655 . ?
O20 Cs7 O39 151.27(14) 1_655 . ?
O4W Cs7 O38 65.0(2) . . ?
O24 Cs7 O38 155.04(16) 2_776 . ?
O33 Cs7 O38 66.28(12) 1_655 . ?
O20 Cs7 O38 100.13(14) 1_655 . ?
O39 Cs7 O38 96.91(14) . . ?
O4W Cs7 O3 82.3(2) . . ?
O24 Cs7 O3 108.29(14) 2_776 . ?
O33 Cs7 O3 78.20(14) 1_655 . ?
O20 Cs7 O3 146.93(11) 1_655 . ?
O39 Cs7 O3 49.87(13) . . ?
O38 Cs7 O3 48.28(14) . . ?
O4W Cs7 O19 100.0(2) . 1_655 ?
O24 Cs7 O19 118.43(11) 2_776 1_655 ?
O33 Cs7 O19 50.09(14) 1_655 1_655 ?
O20 Cs7 O19 49.82(13) 1_655 1_655 ?
O39 Cs7 O19 158.70(13) . 1_655 ?
O38 Cs7 O19 74.39(12) . 1_655 ?
O3 Cs7 O19 115.53(12) . 1_655 ?
O4W Cs7 O37 167.4(2) . 2_776 ?
O24 Cs7 O37 46.41(12) 2_776 2_776 ?
O33 Cs7 O37 60.14(11) 1_655 2_776 ?
O20 Cs7 O37 96.65(12) 1_655 2_776 ?
O39 Cs7 O37 91.91(11) . 2_776 ?
O38 Cs7 O37 125.68(12) . 2_776 ?
O3 Cs7 O37 109.78(12) . 2_776 ?
O19 Cs7 O37 78.41(10) 1_655 2_776 ?
O4W Cs7 O27 120.3(2) . 2_776 ?
O24 Cs7 O27 46.61(14) 2_776 2_776 ?
O33 Cs7 O27 96.12(12) 1_655 2_776 ?
O20 Cs7 O27 60.19(11) 1_655 2_776 ?
O39 Cs7 O27 109.33(12) . 2_776 ?
O38 Cs7 O27 152.30(14) . 2_776 ?
O3 Cs7 O27 152.61(12) . 2_776 ?
O19 Cs7 O27 77.92(11) 1_655 2_776 ?
O37 Cs7 O27 47.06(12) 2_776 2_776 ?
O4W Cs7 W10 123.0(2) . 1_655 ?
O24 Cs7 W10 106.24(9) 2_776 1_655 ?
O33 Cs7 W10 23.20(12) 1_655 1_655 ?
O20 Cs7 W10 76.46(9) 1_655 1_655 ?
O39 Cs7 W10 130.78(10) . 1_655 ?
O38 Cs7 W10 74.44(9) . 1_655 ?
O3 Cs7 W10 99.41(9) . 1_655 ?
O19 Cs7 W10 28.56(7) 1_655 1_655 ?
O37 Cs7 W10 60.06(8) 2_776 1_655 ?
O27 Cs7 W10 81.59(8) 2_776 1_655 ?
O4W Cs7 W5 153.0(2) . 2_776 ?
O24 Cs7 W5 26.94(9) 2_776 2_776 ?
O33 Cs7 W5 77.67(8) 1_655 2_776 ?
O20 Cs7 W5 113.44(7) 1_655 2_776 ?
O39 Cs7 W5 67.98(7) . 2_776 ?
O38 Cs7 W5 134.05(11) . 2_776 ?
O3 Cs7 W5 98.40(7) . 2_776 ?
O19 Cs7 W5 103.79(5) 1_655 2_776 ?
O37 Cs7 W5 25.38(9) 2_776 2_776 ?
O27 Cs7 W5 54.33(9) 2_776 2_776 ?
W10 Cs7 W5 83.641(11) 1_655 2_776 ?
Cs8 Cs8 O9W 128.48(13) 2_565 2_665 ?
Cs8 Cs8 O11 72.90(14) 2_565 . ?
O9W Cs8 O11 134.51(18) 2_665 . ?
Cs8 Cs8 O3W 121.8(3) 2_565 2_675 ?
O9W Cs8 O3W 74.0(2) 2_665 2_675 ?
O11 Cs8 O3W 134.1(2) . 2_675 ?
Cs8 Cs8 O13 69.53(11) 2_565 2_565 ?
O9W Cs8 O13 59.52(14) 2_665 2_565 ?
O11 Cs8 O13 114.28(12) . 2_565 ?
O3W Cs8 O13 111.5(2) 2_675 2_565 ?
Cs8 Cs8 O34 68.83(11) 2_565 . ?
O9W Cs8 O34 124.12(16) 2_665 . ?
O11 Cs8 O34 100.39(14) . . ?
O3W Cs8 O34 57.4(2) 2_675 . ?
O13 Cs8 O34 112.94(14) 2_565 . ?
Cs8 Cs8 O11 62.17(12) 2_565 2_565 ?
O9W Cs8 O11 79.11(17) 2_665 2_565 ?
O11 Cs8 O11 135.07(10) . 2_565 ?
O3W Cs8 O11 75.3(3) 2_675 2_565 ?
O13 Cs8 O11 50.29(13) 2_565 2_565 ?
O34 Cs8 O11 64.30(12) . 2_565 ?
Cs8 Cs8 O34 67.66(12) 2_565 2_565 ?
O9W Cs8 O34 84.43(13) 2_665 2_565 ?
O11 Cs8 O34 66.67(11) . 2_565 ?
O3W Cs8 O34 157.53(19) 2_675 2_565 ?
O13 Cs8 O34 49.84(13) 2_565 2_565 ?
O34 Cs8 O34 136.49(8) . 2_565 ?
O11 Cs8 O34 94.91(13) 2_565 2_565 ?
Cs8 Cs8 O13 66.74(9) 2_565 . ?
O9W Cs8 O13 163.04(13) 2_665 . ?
O11 Cs8 O13 51.67(13) . . ?
O3W Cs8 O13 91.68(19) 2_675 . ?
O13 Cs8 O13 136.27(7) 2_565 . ?
O34 Cs8 O13 49.55(13) . . ?
O11 Cs8 O13 106.38(14) 2_565 . ?
O34 Cs8 O13 110.60(12) 2_565 . ?
Cs8 Cs8 O2W 132.58(14) 2_565 2_665 ?
O9W Cs8 O2W 71.00(18) 2_665 2_665 ?
O11 Cs8 O2W 67.51(18) . 2_665 ?
O3W Cs8 O2W 104.5(3) 2_675 2_665 ?
O13 Cs8 O2W 104.21(13) 2_565 2_665 ?
O34 Cs8 O2W 142.47(13) . 2_665 ?
O11 Cs8 O2W 148.63(14) 2_565 2_665 ?
O34 Cs8 O2W 73.31(15) 2_565 2_665 ?
O13 Cs8 O2W 104.98(14) . 2_665 ?
Cs8 Cs8 O12 105.49(10) 2_565 . ?
O9W Cs8 O12 125.07(16) 2_665 . ?
O11 Cs8 O12 47.67(11) . . ?
O3W Cs8 O12 87.2(2) 2_675 . ?
O13 Cs8 O12 160.63(12) 2_565 . ?
O34 Cs8 O12 80.85(12) . . ?
O11 Cs8 O12 145.13(12) 2_565 . ?
O34 Cs8 O12 110.79(12) 2_565 . ?
O13 Cs8 O12 43.28(13) . . ?
O2W Cs8 O12 64.63(13) 2_665 . ?
Cs8 Cs8 W11 77.18(6) 2_565 . ?
O9W Cs8 W11 148.53(15) 2_665 . ?
O11 Cs8 W11 25.12(8) . . ?
O3W Cs8 W11 110.27(17) 2_675 . ?
O13 Cs8 W11 135.96(10) 2_565 . ?
O34 Cs8 W11 79.10(9) . . ?
O11 Cs8 W11 132.36(11) 2_565 . ?
O34 Cs8 W11 91.36(9) 2_565 . ?
O13 Cs8 W11 29.70(10) . . ?
O2W Cs8 W11 77.90(11) 2_665 . ?
O12 Cs8 W11 29.88(8) . . ?
O18 K9 O18 180.000(1) . 2_676 ?
O18 K9 O32 108.67(17) . 2_676 ?
O18 K9 O32 71.33(17) 2_676 2_676 ?
O18 K9 O32 71.33(17) . . ?
O18 K9 O32 108.67(17) 2_676 . ?
O32 K9 O32 180.000(1) 2_676 . ?
O18 K9 O27 111.23(16) . . ?
O18 K9 O27 68.77(16) 2_676 . ?
O32 K9 O27 108.47(16) 2_676 . ?
O32 K9 O27 71.53(15) . . ?
O18 K9 O27 68.77(16) . 2_676 ?
O18 K9 O27 111.23(16) 2_676 2_676 ?
O32 K9 O27 71.53(15) 2_676 2_676 ?
O32 K9 O27 108.47(16) . 2_676 ?
O27 K9 O27 180.0 . 2_676 ?
O18 K9 O37 71.56(15) . . ?
O18 K9 O37 108.44(15) 2_676 . ?
O32 K9 O37 68.77(19) 2_676 . ?
O32 K9 O37 111.23(19) . . ?
O27 K9 O37 71.18(18) . . ?
O27 K9 O37 108.82(18) 2_676 . ?
O18 K9 O37 108.44(15) . 2_676 ?
O18 K9 O37 71.56(15) 2_676 2_676 ?
O32 K9 O37 111.23(19) 2_676 2_676 ?
O32 K9 O37 68.77(19) . 2_676 ?
O27 K9 O37 108.82(18) . 2_676 ?
O27 K9 O37 71.18(18) 2_676 2_676 ?
O37 K9 O37 180.000(2) . 2_676 ?
O18 K9 Cs3 53.93(12) . 2_676 ?
O18 K9 Cs3 126.07(12) 2_676 2_676 ?
O32 K9 Cs3 54.75(12) 2_676 2_676 ?
O32 K9 Cs3 125.25(12) . 2_676 ?
O27 K9 Cs3 124.49(15) . 2_676 ?
O27 K9 Cs3 55.51(15) 2_676 2_676 ?
O37 K9 Cs3 53.32(11) . 2_676 ?
O37 K9 Cs3 126.68(11) 2_676 2_676 ?
O18 K9 Cs3 126.07(12) . . ?
O18 K9 Cs3 53.93(12) 2_676 . ?
O32 K9 Cs3 125.25(12) 2_676 . ?
O32 K9 Cs3 54.75(12) . . ?
O27 K9 Cs3 55.51(15) . . ?
O27 K9 Cs3 124.49(15) 2_676 . ?
O37 K9 Cs3 126.68(11) . . ?
O37 K9 Cs3 53.32(11) 2_676 . ?
Cs3 K9 Cs3 180.000(6) 2_676 . ?
O18 K9 W6 93.77(12) . . ?
O18 K9 W6 86.23(12) 2_676 . ?
O32 K9 W6 114.38(13) 2_676 . ?
O32 K9 W6 65.62(13) . . ?
O27 K9 W6 17.57(12) . . ?
O27 K9 W6 162.43(12) 2_676 . ?
O37 K9 W6 61.58(11) . . ?
O37 K9 W6 118.42(11) 2_676 . ?
Cs3 K9 W6 113.040(13) 2_676 . ?
Cs3 K9 W6 66.960(13) . . ?
O18 K9 W6 86.23(12) . 2_676 ?
O18 K9 W6 93.77(12) 2_676 2_676 ?
O32 K9 W6 65.62(13) 2_676 2_676 ?
O32 K9 W6 114.38(13) . 2_676 ?
O27 K9 W6 162.43(12) . 2_676 ?
O27 K9 W6 17.57(12) 2_676 2_676 ?
O37 K9 W6 118.42(11) . 2_676 ?
O37 K9 W6 61.58(11) 2_676 2_676 ?
Cs3 K9 W6 66.960(13) 2_676 2_676 ?
Cs3 K9 W6 113.040(13) . 2_676 ?
W6 K9 W6 180.0 . 2_676 ?
O7 Si1 O15 113.0(3) . . ?
O7 Si1 O4 105.4(2) . . ?
O15 Si1 O4 109.0(3) . . ?
O7 Si1 O14 112.9(3) . . ?
O15 Si1 O14 108.7(2) . . ?
O4 Si1 O14 107.6(3) . . ?
W4 O1 W6 153.2(2) . . ?
W4 O1 Cs1 108.8(2) . . ?
W6 O1 Cs1 97.19(15) . . ?
W4 O1 Cs6 94.29(19) . 1_665 ?
W6 O1 Cs6 88.44(15) . 1_665 ?
Cs1 O1 Cs6 97.96(9) . 1_665 ?
W11 O2 W8 122.5(2) . . ?
W11 O2 Cs6 131.62(17) . . ?
W8 O2 Cs6 105.8(2) . . ?
W3 O3 W5 150.5(2) . . ?
W3 O3 Cs7 100.1(2) . . ?
W5 O3 Cs7 99.10(17) . . ?
W3 O3 Cs1 107.0(2) . . ?
W5 O3 Cs1 98.11(13) . . ?
Cs7 O3 Cs1 80.73(10) . . ?
Si1 O4 W3 122.5(3) . . ?
Si1 O4 W2 125.3(2) . . ?
W3 O4 W2 94.3(2) . . ?
Si1 O4 W4 120.8(3) . . ?
W3 O4 W4 92.27(17) . . ?
W2 O4 W4 93.17(18) . . ?
W9 O5 W10 121.4(3) . . ?
W2 O6 W3 121.0(3) . . ?
W2 O6 Cs4 101.63(13) . 1_545 ?
W3 O6 Cs4 107.9(2) . 1_545 ?
Si1 O7 W6 130.9(3) . . ?
Si1 O7 W5 131.2(3) . . ?
W6 O7 W5 93.15(13) . . ?
W11 O8 W1 119.0(2) . . ?
W11 O8 Cs4 105.91(19) . 1_545 ?
W1 O8 Cs4 109.2(2) . 1_545 ?
W4 O9 W3 119.0(3) . . ?
W4 O9 Cs1 93.87(17) . . ?
W3 O9 Cs1 105.90(19) . . ?
W7 O10 Cs4 148.4(2) . . ?
W7 O10 Cs6 99.0(2) . 1_665 ?
Cs4 O10 Cs6 112.11(13) . 1_665 ?
W11 O11 Cs5 141.9(3) . 2 ?
W11 O11 Cs8 104.9(2) . . ?
Cs5 O11 Cs8 103.71(15) 2 . ?
W11 O11 Cs8 104.9(3) . 2_565 ?
Cs5 O11 Cs8 113.10(13) 2 2_565 ?
Cs8 O11 Cs8 44.93(10) . 2_565 ?
W2 O12 W11 149.3(3) . . ?
W2 O12 Cs4 104.8(2) . 1_545 ?
W11 O12 Cs4 104.7(2) . 1_545 ?
W2 O12 Cs8 97.80(18) . . ?
W11 O12 Cs8 80.51(13) . . ?
Cs4 O12 Cs8 108.55(12) 1_545 . ?
W9 O13 W11 152.9(2) . . ?
W9 O13 Cs8 102.02(19) . 2_565 ?
W11 O13 Cs8 101.56(14) . 2_565 ?
W9 O13 Cs8 96.62(18) . . ?
W11 O13 Cs8 91.30(17) . . ?
Cs8 O13 Cs8 43.73(7) 2_565 . ?
Si1 O14 W1 123.9(2) . . ?
Si1 O14 W8 121.4(3) . . ?
W1 O14 W8 92.48(16) . . ?
Si1 O14 W11 125.4(2) . . ?
W1 O14 W11 91.95(16) . . ?
W8 O14 W11 92.72(13) . . ?
Si1 O15 W7 125.2(2) . . ?
Si1 O15 W10 122.8(3) . . ?
W7 O15 W10 90.8(2) . . ?
Si1 O15 W9 125.7(3) . . ?
W7 O15 W9 90.31(19) . . ?
W10 O15 W9 91.70(16) . . ?
W1 O16 W3 145.0(3) . . ?
W1 O16 Cs4 106.20(14) . 1_545 ?
W3 O16 Cs4 107.92(19) . 1_545 ?
W1 O17 W8 121.6(3) . . ?
W1 O17 Cs3 108.37(16) . 2_676 ?
W8 O17 Cs3 91.97(17) . 2_676 ?
W8 O18 K9 154.4(3) . . ?
W8 O18 Cs3 113.3(2) . 2_676 ?
K9 O18 Cs3 88.09(12) . 2_676 ?
W8 O19 W10 139.93(19) . . ?
W8 O19 Cs7 94.16(17) . 1_455 ?
W10 O19 Cs7 92.54(18) . 1_455 ?
W8 O20 Cs7 107.4(3) . 1_455 ?
W8 O20 Cs6 106.2(2) . . ?
Cs7 O20 Cs6 96.91(14) 1_455 . ?
W7 O21 W10 119.7(3) . . ?
W7 O21 Cs3 110.39(13) . . ?
W10 O21 Cs3 92.18(15) . . ?
W4 O22 W7 145.7(3) . . ?
W4 O22 Cs2 105.3(2) . 1_565 ?
W7 O22 Cs2 108.00(19) . 1_565 ?
W4 O22 Cs6 85.31(11) . 1_665 ?
W7 O22 Cs6 88.11(14) . 1_665 ?
Cs2 O22 Cs6 114.87(14) 1_565 1_665 ?
W4 O23 Cs5 140.2(3) . 2_665 ?
W4 O23 Cs6 98.1(3) . 1_665 ?
Cs5 O23 Cs6 121.42(15) 2_665 1_665 ?
W5 O24 W6 115.5(2) . . ?
W5 O24 Cs1 120.8(3) . . ?
W6 O24 Cs1 103.8(2) . . ?
W5 O24 Cs7 105.2(2) . 2_776 ?
W6 O24 Cs7 105.1(2) . 2_776 ?
Cs1 O24 Cs7 104.98(11) . 2_776 ?
W7 O25 W6 154.9(3) . . ?
W7 O25 Cs6 93.12(18) . 1_665 ?
W6 O25 Cs6 91.37(15) . 1_665 ?
W7 O25 Cs3 106.3(2) . . ?
W6 O25 Cs3 94.66(17) . . ?
Cs6 O25 Cs3 112.42(12) 1_665 . ?
W6 O26 Cs6 109.6(2) . 1_665 ?
W6 O26 Cs1 85.6(3) . . ?
Cs6 O26 Cs1 91.52(16) 1_665 . ?
W6 O27 K9 136.2(2) . . ?
W6 O27 Cs3 118.8(2) . . ?
K9 O27 Cs3 84.43(17) . . ?
W6 O27 Cs7 89.7(2) . 2_776 ?
K9 O27 Cs7 102.24(16) . 2_776 ?
Cs3 O27 Cs7 130.86(14) . 2_776 ?
W1 O28 Cs3 157.3(3) . 1_545 ?
W9 O29 W2 150.8(3) . . ?
W9 O29 Cs2 106.3(2) . 1_565 ?
W2 O29 Cs2 102.5(2) . 1_565 ?
W2 O30 Cs4 149.8(2) . 2_675 ?
W1 O31 W5 155.9(3) . . ?
W1 O31 Cs3 107.59(19) . 2_676 ?
W5 O31 Cs3 93.01(18) . 2_676 ?
W10 O32 K9 153.6(3) . . ?
W10 O32 Cs3 113.7(3) . . ?
K9 O32 Cs3 86.84(12) . . ?
W10 O33 Cs1 150.8(2) . 1_455 ?
W10 O33 Cs7 110.0(3) . 1_455 ?
Cs1 O33 Cs7 94.59(16) 1_455 1_455 ?
W9 O34 Cs5 146.8(3) . 1_565 ?
W9 O34 Cs8 101.8(3) . . ?
Cs5 O34 Cs8 110.96(11) 1_565 . ?
W9 O34 Cs8 104.3(2) . 2_565 ?
Cs5 O34 Cs8 95.86(11) 1_565 2_565 ?
Cs8 O34 Cs8 43.51(8) . 2_565 ?
W2 O35 W4 118.5(2) . . ?
W2 O35 Cs2 105.80(17) . 1_565 ?
W4 O35 Cs2 106.2(2) . 1_565 ?
W9 O36 W7 118.7(3) . . ?
W9 O36 Cs2 104.6(2) . 1_565 ?
W7 O36 Cs2 107.28(19) . 1_565 ?
W5 O37 K9 136.4(3) . . ?
W5 O37 Cs3 117.3(2) . 2_676 ?
K9 O37 Cs3 86.06(14) . 2_676 ?
W5 O37 Cs7 89.30(14) . 2_776 ?
K9 O37 Cs7 102.18(15) . 2_776 ?
Cs3 O37 Cs7 131.38(14) 2_676 2_776 ?
W3 O38 Cs7 107.9(3) . . ?
W5 O39 Cs1 136.1(3) . 2_776 ?
W5 O39 Cs7 119.2(2) . . ?
Cs1 O39 Cs7 103.23(18) 2_776 . ?
Cs5 O1W Cs5 71.24(13) 2_665 1_665 ?
Cs4 O2W Cs8 113.09(19) 2_675 2_665 ?
Cs4 O2W Cs5 81.52(16) 2_675 1_665 ?
Cs8 O2W Cs5 90.05(19) 2_665 1_665 ?
Cs8 O3W Cs2 133.4(3) 2_675 1_565 ?
Cs8 O3W Cs6 99.3(2) 2_675 1_665 ?
Cs2 O3W Cs6 127.3(3) 1_565 1_665 ?
Cs7 O4W Cs6 104.1(3) . 1_655 ?
Cs3 O6W Cs1 90.9(2) 1_545 1_445 ?
Cs3 O6W Cs3 114.1(2) 1_545 2_676 ?
Cs1 O6W Cs3 154.3(3) 1_445 2_676 ?
Cs5 O7W Cs4 79.5(2) 2_565 . ?
Cs5 O7W Cs1 113.9(3) 2_565 1_455 ?
Cs4 O7W Cs1 159.2(2) . 1_455 ?
Cs5 O8W Cs5 74.65(14) 2 . ?
Cs5 O8W Cs4 83.15(19) 2 1_545 ?
Cs5 O8W Cs4 156.9(3) . 1_545 ?
Cs8 O9W Cs6 106.51(19) 2_665 1_655 ?

loop_
_geom_bond_atom_site_label_1
_geom_bond_atom_site_label_2
_geom_bond_distance
_geom_bond_site_symmetry_2
_geom_bond_publ_flag
W1 O28 1.720(6) . ?
W1 O31 1.855(4) . ?
W1 O17 1.898(6) . ?
W1 O16 1.918(5) . ?
W1 O8 1.966(4) . ?
W1 O14 2.311(5) . ?
W1 Cs4 4.2132(7) 1_545 ?
W2 O30 1.662(5) . ?
W2 O12 1.906(5) . ?
W2 O35 1.910(4) . ?
W2 O6 1.912(6) . ?
W2 O29 1.935(6) . ?
W2 O4 2.313(4) . ?
W2 Cs2 4.0546(3) 1_565 ?
W2 Cs4 4.0717(7) 1_545 ?
W2 Cs8 4.3960(12) . ?
W3 O38 1.721(6) . ?
W3 O3 1.766(5) . ?
W3 O16 1.950(4) . ?
W3 O9 1.962(5) . ?
W3 O6 1.982(4) . ?
W3 O4 2.310(6) . ?
W3 Cs7 4.1207(7) . ?
W3 Cs4 4.2778(5) 1_545 ?
W3 Cs1 4.3199(7) . ?
W4 O23 1.744(5) . ?
W4 O1 1.747(5) . ?
W4 O22 1.926(5) . ?
W4 O9 1.938(6) . ?
W4 O35 2.032(4) . ?
W4 O4 2.351(5) . ?
W4 Cs1 3.9802(8) . ?
W4 Cs6 4.0030(8) 1_665 ?
W4 Cs2 4.1500(3) 1_565 ?
W5 O39 1.721(6) . ?
W5 O37 1.751(6) . ?
W5 O24 1.917(5) . ?
W5 O31 1.969(4) . ?
W5 O3 2.183(6) . ?
W5 O7 2.270(5) . ?
W5 K9 4.0172(4) . ?
W5 Cs7 4.0840(6) 2_776 ?
W5 Cs3 4.2535(8) 2_676 ?
W5 Cs1 4.3446(8) . ?
W5 Cs7 4.3454(8) . ?
W5 Cs1 4.4166(9) 2_776 ?
W6 O26 1.724(5) . ?
W6 O27 1.733(6) . ?
W6 O25 1.939(5) . ?
W6 O24 1.949(6) . ?
W6 O1 2.197(5) . ?
W6 O7 2.233(4) . ?
W6 K9 3.9748(3) . ?
W6 Cs1 3.9831(10) . ?
W6 Cs6 4.0593(8) 1_665 ?
W6 Cs7 4.1036(6) 2_776 ?
W6 Cs3 4.3593(9) . ?
W7 O10 1.698(5) . ?
W7 O25 1.904(4) . ?
W7 O21 1.908(5) . ?
W7 O22 1.935(6) . ?
W7 O36 1.961(4) . ?
W7 O15 2.343(5) . ?
W7 Cs6 4.0919(6) 1_665 ?
W7 Cs2 4.2220(3) 1_565 ?
W8 O20 1.722(5) . ?
W8 O18 1.730(4) . ?
W8 O19 1.928(5) . ?
W8 O17 1.966(6) . ?
W8 O2 2.103(4) . ?
W8 O14 2.359(5) . ?
W8 K9 4.0481(3) . ?
W8 Cs7 4.0941(8) 1_455 ?
W8 Cs3 4.1753(7) 2_676 ?
W8 Cs6 4.2158(6) . ?
W9 O34 1.713(4) . ?
W9 O5 1.811(6) . ?
W9 O13 1.896(5) . ?
W9 O29 1.925(6) . ?
W9 O36 1.946(4) . ?
W9 O15 2.396(4) . ?
W9 Cs8 4.0333(12) . ?
W9 Cs8 4.1191(10) 2_565 ?
W9 Cs2 4.1436(3) 1_565 ?
W10 O33 1.700(6) . ?
W10 O32 1.719(4) . ?
W10 O19 1.940(4) . ?
W10 O21 1.987(5) . ?
W10 O5 2.122(4) . ?
W10 O15 2.387(6) . ?
W10 Cs7 4.0539(7) 1_455 ?
W10 K9 4.0555(3) . ?
W10 Cs3 4.2083(6) . ?
W10 Cs1 4.4854(11) 1_455 ?
W11 O11 1.716(4) . ?
W11 O2 1.797(6) . ?
W11 O13 1.935(6) . ?
W11 O8 1.940(6) . ?
W11 O12 1.972(5) . ?
W11 O14 2.370(3) . ?
W11 Cs8 3.9051(12) . ?
W11 Cs4 4.1140(8) 1_545 ?
W11 Cs8 4.1317(14) 2_565 ?
W11 Cs5 4.4877(6) 2 ?
Cs1 O33 2.924(6) 1_655 ?
Cs1 O39 3.012(6) 2_776 ?
Cs1 O24 3.040(5) . ?
Cs1 O1 3.059(5) . ?
Cs1 O6W 3.343(7) 1_665 ?
Cs1 O9 3.348(4) . ?
Cs1 O3 3.461(4) . ?
Cs1 O7W 3.686(11) 1_655 ?
Cs1 O26 3.725(7) . ?
Cs2 O35 3.094(5) 1_545 ?
Cs2 O35 3.094(5) 2_665 ?
Cs2 O29 3.169(5) 2_665 ?
Cs2 O29 3.169(5) 1_545 ?
Cs2 O3W 3.196(8) 2_665 ?
Cs2 O3W 3.196(8) 1_545 ?
Cs2 O36 3.201(6) 2_665 ?
Cs2 O36 3.201(6) 1_545 ?
Cs2 O22 3.202(5) 2_665 ?
Cs2 O22 3.202(5) 1_545 ?
Cs2 W2 4.0546(3) 1_545 ?
Cs2 W2 4.0546(4) 2_665 ?
Cs3 O28 3.111(6) 1_565 ?
Cs3 O37 3.157(5) 2_676 ?
Cs3 O18 3.176(5) 2_676 ?
Cs3 O6W 3.183(11) 1_565 ?
Cs3 O32 3.212(5) . ?
Cs3 O27 3.252(7) . ?
Cs3 O6W 3.607(8) 2_676 ?
Cs3 O17 3.617(5) 2_676 ?
Cs3 O21 3.635(4) . ?
Cs3 O31 3.668(6) 2_676 ?
Cs3 O5W 3.668(9) 2_676 ?
Cs3 O25 3.750(6) . ?
Cs4 O30 3.047(6) 2_675 ?
Cs4 O10 3.070(6) . ?
Cs4 O8 3.135(6) 1_565 ?
Cs4 O12 3.144(6) 1_565 ?
Cs4 O6 3.230(4) 1_565 ?
Cs4 O16 3.254(4) 1_565 ?
Cs4 O2W 3.291(6) 2_675 ?
Cs4 O8W 3.474(6) 1_565 ?
Cs4 O7W 3.708(10) . ?
Cs4 W2 4.0717(7) 1_565 ?
Cs4 W11 4.1140(8) 1_565 ?
Cs4 W1 4.2132(7) 1_565 ?
Cs5 O11 3.011(6) 2 ?
Cs5 O23 3.052(6) 2_665 ?
Cs5 O7W 3.076(10) 2_565 ?
Cs5 O8W 3.094(9) 2 ?
Cs5 O34 3.118(6) 1_545 ?
Cs5 O1W 3.327(7) 2_665 ?
Cs5 O8W 3.365(5) . ?
Cs5 O2W 3.396(7) 1_445 ?
Cs5 O1W 3.407(6) 1_445 ?
Cs5 Cs5 3.9220(12) 2 ?
Cs5 Cs4 4.3672(7) 2_565 ?
Cs5 W11 4.4877(6) 2 ?
Cs6 O9W 3.100(6) 1_455 ?
Cs6 O2 3.125(5) . ?
Cs6 O26 3.141(6) 1_445 ?
Cs6 O4W 3.165(11) 1_455 ?
Cs6 O3W 3.274(10) 1_445 ?
Cs6 O23 3.366(6) 1_445 ?
Cs6 O20 3.397(4) . ?
Cs6 O10 3.468(4) 1_445 ?
Cs6 O1 3.474(5) 1_445 ?
Cs6 O25 3.520(5) 1_445 ?
Cs6 O22 3.670(3) 1_445 ?
Cs6 W4 4.0029(8) 1_445 ?
Cs7 O4W 3.129(7) . ?
Cs7 O24 3.138(4) 2_776 ?
Cs7 O33 3.144(5) 1_655 ?
Cs7 O20 3.235(7) 1_655 ?
Cs7 O39 3.238(6) . ?
Cs7 O38 3.252(5) . ?
Cs7 O3 3.428(6) . ?
Cs7 O19 3.475(5) 1_655 ?
Cs7 O37 3.711(4) 2_776 ?
Cs7 O27 3.728(5) 2_776 ?
Cs7 W10 4.0539(7) 1_655 ?
Cs7 W5 4.0840(6) 2_776 ?
Cs8 Cs8 2.470(3) 2_565 ?
Cs8 O9W 3.004(6) 2_665 ?
Cs8 O11 3.093(6) . ?
Cs8 O3W 3.145(10) 2_675 ?
Cs8 O13 3.283(4) 2_565 ?
Cs8 O34 3.319(6) . ?
Cs8 O11 3.343(7) 2_565 ?
Cs8 O34 3.346(5) 2_565 ?
Cs8 O13 3.348(5) . ?
Cs8 O2W 3.391(9) 2_665 ?
Cs8 O12 3.711(4) . ?
K9 O18 2.418(4) . ?
K9 O18 2.418(4) 2_676 ?
K9 O32 2.443(5) 2_676 ?
K9 O32 2.443(5) . ?
K9 O27 2.539(5) . ?
K9 O27 2.539(5) 2_676 ?
K9 O37 2.563(6) . ?
K9 O37 2.563(6) 2_676 ?
K9 Cs3 3.9272(7) 2_676 ?
K9 W6 3.9748(3) 2_676 ?
Si1 O7 1.577(4) . ?
Si1 O15 1.625(6) . ?
Si1 O4 1.660(6) . ?
Si1 O14 1.661(4) . ?
O1 Cs6 3.474(5) 1_665 ?
O6 Cs4 3.230(4) 1_545 ?
O8 Cs4 3.135(6) 1_545 ?
O10 Cs6 3.468(4) 1_665 ?
O11 Cs5 3.011(6) 2 ?
O11 Cs8 3.343(7) 2_565 ?
O12 Cs4 3.144(6) 1_545 ?
O13 Cs8 3.283(4) 2_565 ?
O16 Cs4 3.254(4) 1_545 ?
O17 Cs3 3.617(5) 2_676 ?
O18 Cs3 3.176(5) 2_676 ?
O19 Cs7 3.475(5) 1_455 ?
O20 Cs7 3.235(7) 1_455 ?
O22 Cs2 3.202(5) 1_565 ?
O22 Cs6 3.670(3) 1_665 ?
O23 Cs5 3.052(6) 2_665 ?
O23 Cs6 3.366(6) 1_665 ?
O24 Cs7 3.138(4) 2_776 ?
O25 Cs6 3.520(5) 1_665 ?
O26 Cs6 3.141(6) 1_665 ?
O27 Cs7 3.728(5) 2_776 ?
O28 Cs3 3.111(6) 1_545 ?
O29 Cs2 3.169(5) 1_565 ?
O30 Cs4 3.047(6) 2_675 ?
O31 Cs3 3.668(6) 2_676 ?
O33 Cs1 2.924(6) 1_455 ?
O33 Cs7 3.144(5) 1_455 ?
O34 Cs5 3.118(6) 1_565 ?
O34 Cs8 3.346(5) 2_565 ?
O35 Cs2 3.094(5) 1_565 ?
O36 Cs2 3.201(6) 1_565 ?
O37 Cs3 3.157(5) 2_676 ?
O37 Cs7 3.711(4) 2_776 ?
O39 Cs1 3.012(6) 2_776 ?
O1W Cs5 3.327(7) 2_665 ?
O1W Cs5 3.407(6) 1_665 ?
O2W Cs4 3.291(6) 2_675 ?
O2W Cs8 3.391(9) 2_665 ?
O2W Cs5 3.396(7) 1_665 ?
O3W Cs8 3.145(10) 2_675 ?
O3W Cs2 3.196(8) 1_565 ?
O3W Cs6 3.274(10) 1_665 ?
O4W Cs6 3.165(11) 1_655 ?
O5W Cs3 3.668(9) 2_676 ?
O6W Cs3 3.183(11) 1_545 ?
O6W Cs1 3.343(6) 1_445 ?
O6W Cs3 3.607(8) 2_676 ?
O7W Cs5 3.076(9) 2_565 ?
O7W Cs1 3.686(11) 1_455 ?
O8W Cs5 3.094(9) 2 ?
O8W Cs4 3.474(6) 1_545 ?
O9W Cs8 3.004(6) 2_665 ?
O9W Cs6 3.100(6) 1_655 ?
